data_1546806
loop_
_publ_author_name
'Artem'ev, Alexander V.'
'Bagryanskaya, Irina Yu.'
'Doronina, Evgeniya P.'
'Tolstoy, Peter M.'
'Gushchin, Artem L.'
'Rakhmanova, Mariana I.'
'Ivanov, Alexander Yu.'
'Suturina, Anastasiya O.'

_publ_section_title
;
 A new family of clusters containing a silver-centered tetracapped [Ag@Ag
 <sub>4</sub> (\m <sub>3</sub> -P) <sub>4</sub> ] tetrahedron, inscribed
 within a N <sub>12</sub> icosahedron
;
_journal_issue 37
_journal_name_full 'Dalton Transactions'
_journal_page_first 12425
_journal_page_last 12429
_journal_paper_doi 10.1039/C7DT02597A
_journal_volume 46
_journal_year 2017
_chemical_formula_moiety
; 
 C69 H63 Ag5 N15 O P4, 5(B F4), C3 H6 O
;
_chemical_formula_sum 'C72 H69 Ag5 B5 F20 N15 O2 P4'
_chemical_formula_weight 2243.15
_chemical_melting_point 503
_chemical_name_systematic
;
 Complex of AgBF4 with tris(2-pyridyl)phosphine
;
_space_group_crystal_system monoclinic
_space_group_IT_number 14
_space_group_name_Hall '-P 2yn'
_space_group_name_H-M_alt 'P 1 21/n 1'
_symmetry_space_group_name_Hall '-P 2yn'
_symmetry_space_group_name_H-M 'P 1 21/n 1'
_atom_sites_solution_hydrogens geom
_audit_creation_method SHELXL-2014/7
_audit_update_record
;
2017-08-16 deposited with the CCDC.
2017-08-24 downloaded from the CCDC.
;
_cell_angle_alpha 90
_cell_angle_beta 90.970(4)
_cell_angle_gamma 90
_cell_formula_units_Z 8
_cell_length_a 23.685(3)
_cell_length_b 22.865(2)
_cell_length_c 30.599(3)
_cell_measurement_reflns_used 9446
_cell_measurement_temperature 200(2)
_cell_measurement_theta_max 27.43
_cell_measurement_theta_min 2.37
_cell_volume 16569(3)
_computing_cell_refinement 'Bruker SAINT'
_computing_data_collection 'Bruker APEX2'
_computing_data_reduction 'Bruker SAINT'
_computing_molecular_graphics 'Bruker SHELXTL'
_computing_publication_material 'Bruker SHELXTL'
_computing_structure_refinement 'SHELXL-2014/7 (Sheldrick, 2014)'
_computing_structure_solution 'SHELXS-97 (Sheldrick, 2008)'
_diffrn_ambient_temperature 200(2)
_diffrn_measured_fraction_theta_full 0.999
_diffrn_measured_fraction_theta_max 0.999
_diffrn_measurement_device_type 'Bruker APEX-II CCD'
_diffrn_measurement_method '\f and \w scans'
_diffrn_radiation_type MoK\a
_diffrn_radiation_wavelength 0.71073
_diffrn_reflns_av_R_equivalents 0.0563
_diffrn_reflns_av_unetI/netI 0.0353
_diffrn_reflns_Laue_measured_fraction_full 0.999
_diffrn_reflns_Laue_measured_fraction_max 0.999
_diffrn_reflns_limit_h_max 30
_diffrn_reflns_limit_h_min -30
_diffrn_reflns_limit_k_max 29
_diffrn_reflns_limit_k_min -29
_diffrn_reflns_limit_l_max 39
_diffrn_reflns_limit_l_min -39
_diffrn_reflns_number 245173
_diffrn_reflns_point_group_measured_fraction_full 0.999
_diffrn_reflns_point_group_measured_fraction_max 0.999
_diffrn_reflns_theta_full 25.242
_diffrn_reflns_theta_max 27.485
_diffrn_reflns_theta_min 2.557
_diffrn_source 'sealed tube'
_exptl_absorpt_coefficient_mu 1.337
_exptl_absorpt_correction_T_max 0.8621
_exptl_absorpt_correction_T_min 0.8066
_exptl_absorpt_correction_type multi-scan
_exptl_absorpt_process_details SADABS
_exptl_crystal_colour colourless
_exptl_crystal_density_diffrn 1.799
_exptl_crystal_density_method 'not measured'
_exptl_crystal_description prism
_exptl_crystal_F_000 8836
_exptl_crystal_size_max 0.300
_exptl_crystal_size_mid 0.200
_exptl_crystal_size_min 0.200
_refine_diff_density_max 1.393
_refine_diff_density_min -1.537
_refine_diff_density_rms 0.100
_refine_ls_extinction_method none
_refine_ls_goodness_of_fit_ref 1.096
_refine_ls_hydrogen_treatment constr
_refine_ls_matrix_type full
_refine_ls_number_parameters 2185
_refine_ls_number_reflns 37987
_refine_ls_number_restraints 22
_refine_ls_restrained_S_all 1.098
_refine_ls_R_factor_all 0.0574
_refine_ls_R_factor_gt 0.0364
_refine_ls_shift/su_max 0.026
_refine_ls_shift/su_mean 0.000
_refine_ls_structure_factor_coef Fsqd
_refine_ls_weighting_details 'w=1/[\s^2^(Fo^2^)+(0.0342P)^2^+35.8610P] where P=(Fo^2^+2Fc^2^)/3'
_refine_ls_weighting_scheme calc
_refine_ls_wR_factor_gt 0.0863
_refine_ls_wR_factor_ref 0.1001
_reflns_Friedel_coverage 0.000
_reflns_number_gt 29640
_reflns_number_total 37987
_reflns_threshold_expression 'I > 2\s(I)'
_cod_data_source_file c7dt02597a2.cif
_cod_data_source_block comp2_b6
_cod_depositor_comments
;

2019-02-08
Z value and formula fixed to values more according to usual
chemical conventions.                 miguel
;
_cod_original_cell_volume 16568(3)
_cod_original_formula_moiety
; 
 C69 H63 Ag5 N15 O P4, C67 H60 Ag5 N14 O P4, C2 N, 10(B F4), C3 H6 O
;
_cod_original_formula_sum 'C141 H129 Ag10 B10 F40 N30 O3 P8'
_cod_original_formula_units_Z 4
_cod_original_formula_weight 4486.29
_cod_database_code 1546806
_shelx_shelxl_version_number 2014/7
_shelx_space_group_comment
;
The symmetry employed for this shelxl refinement is uniquely defined
by the following loop, which should always be used as a source of
symmetry information in preference to the above space-group names.
They are only intended as comments.
;
_shelx_estimated_absorpt_t_min 0.690
_shelx_estimated_absorpt_t_max 0.776

loop_
_space_group_symop_operation_xyz
'x, y, z'
'-x+1/2, y+1/2, -z+1/2'
'-x, -y, -z'
'x-1/2, -y-1/2, z-1/2'

loop_
_atom_site_label
_atom_site_type_symbol
_atom_site_fract_x
_atom_site_fract_y
_atom_site_fract_z
_atom_site_U_iso_or_equiv
_atom_site_adp_type
_atom_site_occupancy
_atom_site_site_symmetry_order
_atom_site_calc_flag
_atom_site_refinement_flags_posn
_atom_site_refinement_flags_adp
Ag1 Ag 0.17502(2) 0.49072(2) 0.18318(2) 0.03025(6) Uani 1 1 d . .
Ag2 Ag 0.25017(2) 0.41500(2) 0.12108(2) 0.02138(6) Uani 1 1 d . .
Ag3 Ag 0.17032(2) 0.32940(2) 0.06914(2) 0.03043(6) Uani 1 1 d . .
Ag4 Ag 0.31118(2) 0.48993(2) 0.05244(2) 0.03103(7) Uani 1 1 d . .
Ag5 Ag 0.33990(2) 0.34358(2) 0.17602(2) 0.03025(6) Uani 1 1 d . .
P1 P 0.20162(4) 0.34965(4) 0.17728(3) 0.02136(17) Uani 1 1 d . .
P2 P 0.17705(4) 0.47526(4) 0.07612(3) 0.02119(17) Uani 1 1 d . .
P3 P 0.30701(4) 0.35002(4) 0.06852(3) 0.02301(18) Uani 1 1 d . .
P4 P 0.31637(4) 0.48837(4) 0.16152(3) 0.02145(17) Uani 1 1 d . .
N2A N 0.41551(18) 0.2785(2) 0.21037(15) 0.0597(12) Uani 1 1 d . .
N1 N 0.19766(13) 0.42973(13) 0.24046(10) 0.0284(6) Uani 1 1 d . .
N2 N 0.10968(12) 0.34067(13) 0.12689(10) 0.0261(6) Uani 1 1 d . .
N3 N 0.16378(13) 0.39653(13) 0.01237(10) 0.0279(6) Uani 1 1 d . .
N4 N 0.09812(12) 0.48453(13) 0.13744(10) 0.0265(6) Uani 1 1 d . .
N5 N 0.24792(13) 0.56380(13) 0.06234(10) 0.0275(6) Uani 1 1 d . .
N6 N 0.30288(13) 0.42074(14) -0.00075(10) 0.0297(7) Uani 1 1 d . .
N7 N 0.23940(13) 0.25730(13) 0.07468(10) 0.0301(7) Uani 1 1 d . .
N8 N 0.40041(12) 0.35546(13) 0.11821(10) 0.0279(6) Uani 1 1 d . .
N10 N 0.34177(13) 0.41652(13) 0.22827(10) 0.0268(6) Uani 1 1 d . .
N11 N 0.23582(12) 0.56887(13) 0.17355(10) 0.0266(6) Uani 1 1 d . .
N12 N 0.38956(13) 0.50039(14) 0.09646(10) 0.0311(7) Uani 1 1 d . .
N9 N 0.27902(13) 0.26516(13) 0.17990(10) 0.0291(7) Uani 1 1 d . .
N1A N 0.1103(2) 0.25598(19) 0.03443(17) 0.0659(13) Uani 1 1 d . .
C3A C 0.44479(19) 0.2757(2) 0.23970(16) 0.0439(10) Uani 1 1 d . .
C1 C 0.20704(14) 0.37217(16) 0.23472(11) 0.0250(7) Uani 1 1 d . .
C2 C 0.19739(17) 0.44968(19) 0.28135(13) 0.0378(9) Uani 1 1 d . .
H4 H 0.1904 0.4901 0.2859 0.045 Uiso 1 1 calc R U
C3 C 0.2068(2) 0.4146(2) 0.31735(14) 0.0470(11) Uani 1 1 d . .
H3 H 0.2059 0.4305 0.3460 0.056 Uiso 1 1 calc R U
C4 C 0.2175(2) 0.3560(2) 0.31115(14) 0.0458(11) Uani 1 1 d . .
H2 H 0.2244 0.3309 0.3354 0.055 Uiso 1 1 calc R U
C5 C 0.21794(17) 0.33447(18) 0.26899(13) 0.0352(9) Uani 1 1 d . .
H1 H 0.2256 0.2943 0.2637 0.042 Uiso 1 1 calc R U
C6 C 0.12509(14) 0.34542(15) 0.16918(12) 0.0251(7) Uani 1 1 d . .
C7 C 0.16756(14) 0.45456(15) 0.01866(11) 0.0239(7) Uani 1 1 d . .
C8 C 0.10349(14) 0.47727(14) 0.09381(12) 0.0247(7) Uani 1 1 d . .
C9 C 0.04589(16) 0.48959(17) 0.15255(14) 0.0341(8) Uani 1 1 d . .
H5 H 0.0413 0.4948 0.1831 0.041 Uiso 1 1 calc R U
C10 C -0.00206(16) 0.48761(18) 0.12606(15) 0.0396(10) Uani 1 1 d . .
H8 H -0.0385 0.4918 0.1383 0.048 Uiso 1 1 calc R U
C11 C 0.00372(16) 0.47960(19) 0.08215(15) 0.0400(10) Uani 1 1 d . .
H7 H -0.0286 0.4774 0.0634 0.048 Uiso 1 1 calc R U
C12 C 0.05767(16) 0.47468(17) 0.06524(13) 0.0324(8) Uani 1 1 d . .
H6 H 0.0629 0.4697 0.0348 0.039 Uiso 1 1 calc R U
C13 C 0.19327(15) 0.55337(15) 0.07147(11) 0.0238(7) Uani 1 1 d . .
C14 C 0.29974(15) 0.36353(17) 0.00970(12) 0.0284(8) Uani 1 1 d . .
C15 C 0.29438(16) 0.27114(15) 0.07166(12) 0.0273(7) Uani 1 1 d . .
C16 C 0.22577(19) 0.20019(17) 0.07591(14) 0.0394(9) Uani 1 1 d . .
H9 H 0.1872 0.1896 0.0783 0.047 Uiso 1 1 calc R U
C17 C 0.2657(2) 0.15652(18) 0.07390(16) 0.0493(12) Uani 1 1 d . .
H12 H 0.2547 0.1166 0.0751 0.059 Uiso 1 1 calc R U
C18 C 0.3224(2) 0.17131(19) 0.07016(17) 0.0510(12) Uani 1 1 d . .
H10 H 0.3505 0.1419 0.0685 0.061 Uiso 1 1 calc R U
C19 C 0.33656(19) 0.22953(18) 0.06899(15) 0.0407(10) Uani 1 1 d . .
H11 H 0.3749 0.2411 0.0664 0.049 Uiso 1 1 calc R U
C20 C 0.38404(15) 0.35429(16) 0.07614(12) 0.0279(8) Uani 1 1 d . .
C22 C 0.22240(15) 0.27273(15) 0.18076(11) 0.0249(7) Uani 1 1 d . .
C23 C 0.18475(17) 0.22679(17) 0.18540(14) 0.0352(9) Uani 1 1 d . .
H16 H 0.1452 0.2336 0.1863 0.042 Uiso 1 1 calc R U
C24 C 0.2064(2) 0.17068(18) 0.18869(17) 0.0474(11) Uani 1 1 d . .
H15 H 0.1817 0.1382 0.1913 0.057 Uiso 1 1 calc R U
C25 C 0.2641(2) 0.16234(19) 0.18818(18) 0.0525(13) Uani 1 1 d . .
H13 H 0.2796 0.1242 0.1909 0.063 Uiso 1 1 calc R U
C26 C 0.29884(19) 0.21015(18) 0.18374(15) 0.0420(10) Uani 1 1 d . .
H14 H 0.3385 0.2041 0.1834 0.050 Uiso 1 1 calc R U
C28 C 0.33170(14) 0.47323(15) 0.21954(11) 0.0247(7) Uani 1 1 d . .
C29 C 0.29148(15) 0.56431(15) 0.16521(11) 0.0247(7) Uani 1 1 d . .
C30 C 0.21513(17) 0.62227(17) 0.18034(13) 0.0345(9) Uani 1 1 d . .
H20 H 0.1760 0.6260 0.1860 0.041 Uiso 1 1 calc R U
C31 C 0.24762(19) 0.67239(17) 0.17958(15) 0.0411(10) Uani 1 1 d . .
H21 H 0.2312 0.7096 0.1848 0.049 Uiso 1 1 calc R U
C32 C 0.30425(19) 0.66753(17) 0.17107(15) 0.0406(10) Uani 1 1 d . .
H23 H 0.3276 0.7013 0.1704 0.049 Uiso 1 1 calc R U
C33 C 0.32684(17) 0.61233(17) 0.16342(13) 0.0339(8) Uani 1 1 d . .
H22 H 0.3657 0.6078 0.1571 0.041 Uiso 1 1 calc R U
C34 C 0.38797(15) 0.49679(15) 0.14027(12) 0.0259(7) Uani 1 1 d . .
C35 C 0.44022(18) 0.5073(2) 0.07800(15) 0.0435(10) Uani 1 1 d . .
H24 H 0.4419 0.5103 0.0471 0.052 Uiso 1 1 calc R U
C36 C 0.49017(19) 0.5102(2) 0.10223(16) 0.0496(12) Uani 1 1 d . .
H25 H 0.5252 0.5154 0.0881 0.059 Uiso 1 1 calc R U
C37 C 0.48815(18) 0.5053(2) 0.14713(17) 0.0480(11) Uani 1 1 d . .
H26 H 0.5218 0.5064 0.1644 0.058 Uiso 1 1 calc R U
C38 C 0.43655(16) 0.49892(18) 0.16631(14) 0.0359(9) Uani 1 1 d . .
H27 H 0.4341 0.4960 0.1972 0.043 Uiso 1 1 calc R U
C39 C 0.33616(18) 0.51683(17) 0.25104(13) 0.0353(9) Uani 1 1 d . .
H31 H 0.3285 0.5564 0.2437 0.042 Uiso 1 1 calc R U
C40 C 0.3520(2) 0.50166(19) 0.29330(13) 0.0411(10) Uani 1 1 d . .
H30 H 0.3553 0.5306 0.3155 0.049 Uiso 1 1 calc R U
C41 C 0.36280(19) 0.44405(19) 0.30245(13) 0.0405(10) Uani 1 1 d . .
H29 H 0.3741 0.4326 0.3311 0.049 Uiso 1 1 calc R U
C42 C 0.35705(17) 0.40267(18) 0.26962(13) 0.0350(9) Uani 1 1 d . .
H28 H 0.3642 0.3628 0.2765 0.042 Uiso 1 1 calc R U
C43 C 0.45594(16) 0.35754(18) 0.12749(14) 0.0371(9) Uani 1 1 d . .
H32 H 0.4681 0.3581 0.1572 0.045 Uiso 1 1 calc R U
C44 C 0.49596(17) 0.3589(2) 0.09540(15) 0.0425(10) Uani 1 1 d . .
H35 H 0.5349 0.3615 0.1030 0.051 Uiso 1 1 calc R U
C45 C 0.47894(17) 0.3563(2) 0.05207(15) 0.0455(11) Uani 1 1 d . .
H33 H 0.5060 0.3561 0.0295 0.055 Uiso 1 1 calc R U
C46 C 0.42153(17) 0.35420(19) 0.04216(14) 0.0374(9) Uani 1 1 d . .
H34 H 0.4084 0.3527 0.0127 0.045 Uiso 1 1 calc R U
C47 C 0.29412(19) 0.3201(2) -0.02153(14) 0.0412(10) Uani 1 1 d . .
H39 H 0.2908 0.2802 -0.0132 0.049 Uiso 1 1 calc R U
C48 C 0.2934(2) 0.3361(2) -0.06520(14) 0.0522(12) Uani 1 1 d . .
H38 H 0.2901 0.3073 -0.0874 0.063 Uiso 1 1 calc R U
C49 C 0.2977(2) 0.3942(2) -0.07588(15) 0.0528(12) Uani 1 1 d . .
H37 H 0.2976 0.4062 -0.1056 0.063 Uiso 1 1 calc R U
C50 C 0.30210(19) 0.4349(2) -0.04286(14) 0.0425(10) Uani 1 1 d . .
H36 H 0.3047 0.4751 -0.0505 0.051 Uiso 1 1 calc R U
C51 C 0.26337(18) 0.61962(17) 0.05688(13) 0.0352(9) Uani 1 1 d . .
H40 H 0.3016 0.6278 0.0501 0.042 Uiso 1 1 calc R U
C52 C 0.22627(19) 0.66567(17) 0.06059(14) 0.0399(10) Uani 1 1 d . .
H41 H 0.2391 0.7047 0.0569 0.048 Uiso 1 1 calc R U
C53 C 0.17112(18) 0.65507(16) 0.06957(14) 0.0365(9) Uani 1 1 d . .
H42 H 0.1450 0.6864 0.0719 0.044 Uiso 1 1 calc R U
C54 C 0.15373(16) 0.59768(16) 0.07533(13) 0.0301(8) Uani 1 1 d . .
H43 H 0.1155 0.5889 0.0818 0.036 Uiso 1 1 calc R U
C55 C 0.16138(17) 0.49476(17) -0.01479(12) 0.0325(8) Uani 1 1 d . .
H47 H 0.1646 0.5355 -0.0092 0.039 Uiso 1 1 calc R U
C56 C 0.15028(18) 0.47434(19) -0.05681(13) 0.0374(9) Uani 1 1 d . .
H46 H 0.1456 0.5008 -0.0805 0.045 Uiso 1 1 calc R U
C57 C 0.14615(19) 0.4150(2) -0.06338(13) 0.0409(10) Uani 1 1 d . .
H45 H 0.1391 0.3999 -0.0919 0.049 Uiso 1 1 calc R U
C58 C 0.15234(18) 0.37737(18) -0.02823(13) 0.0374(9) Uani 1 1 d . .
H44 H 0.1484 0.3365 -0.0330 0.045 Uiso 1 1 calc R U
C2A C 0.08584(19) 0.2263(2) 0.01289(16) 0.0475(11) Uani 1 1 d . .
C60 C 0.05442(16) 0.33813(17) 0.11692(13) 0.0323(8) Uani 1 1 d . .
H53 H 0.0432 0.3338 0.0871 0.039 Uiso 1 1 calc R U
C61 C 0.01314(16) 0.34147(18) 0.14813(15) 0.0381(9) Uani 1 1 d . .
H50 H -0.0257 0.3411 0.1399 0.046 Uiso 1 1 calc R U
C62 C 0.02946(17) 0.34535(19) 0.19180(15) 0.0400(10) Uani 1 1 d . .
H51 H 0.0020 0.3465 0.2140 0.048 Uiso 1 1 calc R U
C63 C 0.08642(16) 0.34751(17) 0.20244(13) 0.0326(8) Uani 1 1 d . .
H52 H 0.0987 0.3504 0.2321 0.039 Uiso 1 1 calc R U
C1A C 0.0537(3) 0.1875(4) -0.0153(2) 0.107(3) Uani 1 1 d . .
H1AA H 0.0133 0.1927 -0.0099 0.160 Uiso 1 1 calc R U
H1AB H 0.0644 0.1469 -0.0091 0.160 Uiso 1 1 calc R U
H1AC H 0.0614 0.1967 -0.0459 0.160 Uiso 1 1 calc R U
Ag6 Ag 0.84507(2) 0.02584(2) 0.08435(2) 0.03332(7) Uani 1 1 d . .
Ag7 Ag 0.75083(2) 0.11163(2) 0.11518(2) 0.02276(6) Uani 1 1 d . .
Ag8 Ag 0.65267(2) 0.03128(2) 0.14485(2) 0.03372(7) Uani 1 1 d . .
Ag9 Ag 0.80089(2) 0.19111(2) 0.19147(2) 0.03149(7) Uani 1 1 d . .
Ag10 Ag 0.70015(2) 0.18464(2) 0.03678(2) 0.02935(6) Uani 1 1 d . .
P5 P 0.78757(4) 0.04934(4) 0.18013(3) 0.02372(18) Uani 1 1 d . .
P6 P 0.67076(4) 0.17970(4) 0.14263(3) 0.02444(18) Uani 1 1 d . .
P7 P 0.83219(4) 0.17440(4) 0.08557(3) 0.02326(18) Uani 1 1 d . .
P8 P 0.71306(4) 0.04580(4) 0.05162(3) 0.02239(17) Uani 1 1 d . .
N13 N 0.71789(13) -0.03961(13) 0.16091(10) 0.0287(7) Uani 1 1 d . .
N14 N 0.76736(13) 0.12737(13) 0.24254(10) 0.0289(7) Uani 1 1 d . .
N15 N 0.74022(14) 0.26472(14) 0.17050(11) 0.0342(7) Uani 1 1 d . .
N16 N 0.61245(13) 0.19118(13) 0.06686(10) 0.0275(6) Uani 1 1 d . .
N17 N 0.76100(13) 0.25858(13) 0.05750(10) 0.0282(6) Uani 1 1 d . .
N18 N 0.87103(13) 0.09231(14) 0.03138(10) 0.0313(7) Uani 1 1 d . .
N19 N 0.88848(13) 0.18808(13) 0.16173(10) 0.0283(6) Uani 1 1 d . .
N20 N 0.73780(12) 0.12057(13) -0.01168(10) 0.0251(6) Uani 1 1 d . .
N21 N 0.60696(12) 0.04694(13) 0.07924(10) 0.0288(7) Uani 1 1 d . .
N22 N 0.78058(13) -0.04531(13) 0.06740(10) 0.0297(7) Uani 1 1 d . .
N23 N 0.89217(13) 0.04541(13) 0.14903(11) 0.0303(7) Uani 1 1 d . .
N24' N 0.63442(13) 0.09891(15) 0.19859(10) 0.0332(7) Uani 1 1 d . .
N4A N 0.8364(2) 0.2533(2) 0.25496(15) 0.0622(12) Uani 1 1 d . .
N3A N 0.56906(19) -0.0346(2) 0.16261(17) 0.0680(14) Uani 1 1 d . .
C64 C 0.70183(18) -0.09576(17) 0.15733(14) 0.0376(9) Uani 1 1 d . .
H105 H 0.6652 -0.1041 0.1458 0.045 Uiso 1 1 calc R U
C65 C 0.7361(2) -0.14176(18) 0.16959(16) 0.0447(11) Uani 1 1 d . .
H104 H 0.7235 -0.1809 0.1661 0.054 Uiso 1 1 calc R U
C66 C 0.78929(19) -0.13036(18) 0.18712(15) 0.0406(10) Uani 1 1 d . .
H103 H 0.8134 -0.1613 0.1964 0.049 Uiso 1 1 calc R U
C67 C 0.80637(17) -0.07254(17) 0.19077(14) 0.0355(9) Uani 1 1 d . .
H102 H 0.8427 -0.0632 0.2025 0.043 Uiso 1 1 calc R U
C68 C 0.76984(15) -0.02850(16) 0.17716(12) 0.0271(7) Uani 1 1 d . .
C69 C 0.76484(15) 0.06942(16) 0.23500(12) 0.0272(7) Uani 1 1 d . .
C70 C 0.68879(16) 0.25687(16) 0.15243(12) 0.0290(8) Uani 1 1 d . .
C71 C 0.64255(15) 0.15708(17) 0.19546(12) 0.0292(8) Uani 1 1 d . .
C72 C 0.62886(17) 0.1957(2) 0.22868(14) 0.0414(10) Uani 1 1 d . .
H57 H 0.6348 0.2365 0.2255 0.050 Uiso 1 1 calc R U
C73 C 0.60626(19) 0.1731(3) 0.26667(14) 0.0520(13) Uani 1 1 d . .
H56 H 0.5967 0.1983 0.2901 0.062 Uiso 1 1 calc R U
C74 C 0.5979(2) 0.1137(3) 0.26997(15) 0.0567(14) Uani 1 1 d . .
H54 H 0.5825 0.0974 0.2957 0.068 Uiso 1 1 calc R U
C75 C 0.61199(18) 0.0782(2) 0.23544(14) 0.0460(11) Uani 1 1 d . .
H55 H 0.6056 0.0373 0.2378 0.055 Uiso 1 1 calc R U
C77 C 0.60469(15) 0.18686(16) 0.11033(12) 0.0272(7) Uani 1 1 d . .
C78 C 0.81260(15) 0.25112(15) 0.07597(12) 0.0255(7) Uani 1 1 d . .
C79 C 0.86225(14) 0.15072(16) 0.03365(12) 0.0269(7) Uani 1 1 d . .
C80 C 0.89643(18) 0.0713(2) -0.00408(14) 0.0417(10) Uani 1 1 d . .
H58 H 0.9034 0.0305 -0.0059 0.050 Uiso 1 1 calc R U
C81 C 0.91283(19) 0.1068(2) -0.03806(14) 0.0473(11) Uani 1 1 d . .
H59 H 0.9302 0.0903 -0.0629 0.057 Uiso 1 1 calc R U
C82 C 0.90386(18) 0.1663(2) -0.03572(14) 0.0432(10) Uani 1 1 d . .
H60 H 0.9152 0.1913 -0.0588 0.052 Uiso 1 1 calc R U
C83 C 0.87799(17) 0.18893(19) 0.00095(13) 0.0358(9) Uani 1 1 d . .
H61 H 0.8712 0.2297 0.0036 0.043 Uiso 1 1 calc R U
C84 C 0.89716(15) 0.18234(15) 0.11874(12) 0.0268(7) Uani 1 1 d . .
C85 C 0.93409(16) 0.19516(18) 0.18796(13) 0.0343(9) Uani 1 1 d . .
H65 H 0.9286 0.1996 0.2185 0.041 Uiso 1 1 calc R U
C86 C 0.98869(17) 0.19625(18) 0.17262(15) 0.0393(10) Uani 1 1 d . .
H64 H 1.0198 0.2012 0.1922 0.047 Uiso 1 1 calc R U
C87 C 0.99708(16) 0.19018(18) 0.12885(14) 0.0358(9) Uani 1 1 d . .
H63 H 1.0342 0.1908 0.1175 0.043 Uiso 1 1 calc R U
C88 C 0.95060(16) 0.18304(17) 0.10102(13) 0.0336(8) Uani 1 1 d . .
H62 H 0.9554 0.1787 0.0704 0.040 Uiso 1 1 calc R U
C89 C 0.84649(17) 0.29727(17) 0.08806(15) 0.0396(10) Uani 1 1 d . .
H69 H 0.8827 0.2907 0.1009 0.048 Uiso 1 1 calc R U
C90 C 0.8266(2) 0.35385(18) 0.08108(16) 0.0468(11) Uani 1 1 d . .
H68 H 0.8492 0.3866 0.0891 0.056 Uiso 1 1 calc R U
C91 C 0.77415(19) 0.36172(17) 0.06247(15) 0.0410(10) Uani 1 1 d . .
H67 H 0.7597 0.4000 0.0576 0.049 Uiso 1 1 calc R U
C92 C 0.74247(17) 0.31317(17) 0.05084(14) 0.0357(9) Uani 1 1 d . .
H66 H 0.7063 0.3188 0.0377 0.043 Uiso 1 1 calc R U
C93 C 0.75676(16) 0.13830(17) -0.05040(13) 0.0315(8) Uani 1 1 d . .
H81 H 0.7554 0.1788 -0.0572 0.038 Uiso 1 1 calc R U
C94 C 0.77834(17) 0.10006(18) -0.08103(13) 0.0346(9) Uani 1 1 d . .
H70 H 0.7921 0.1142 -0.1080 0.041 Uiso 1 1 calc R U
C95 C 0.77941(18) 0.04116(19) -0.07159(13) 0.0380(9) Uani 1 1 d . .
H71 H 0.7933 0.0139 -0.0922 0.046 Uiso 1 1 calc R U
C96 C 0.76004(17) 0.02235(17) -0.03182(12) 0.0325(8) Uani 1 1 d . .
H80 H 0.7606 -0.0181 -0.0246 0.039 Uiso 1 1 calc R U
C97 C 0.73982(14) 0.06305(15) -0.00256(11) 0.0250(7) Uani 1 1 d . .
C98 C 0.63645(14) 0.04963(15) 0.04205(12) 0.0261(7) Uani 1 1 d . .
C99 C 0.55054(16) 0.05064(17) 0.07641(14) 0.0346(9) Uani 1 1 d . .
H72 H 0.5293 0.0478 0.1024 0.041 Uiso 1 1 calc R U
C100 C 0.52205(17) 0.05849(18) 0.03683(15) 0.0388(9) Uani 1 1 d . .
H75 H 0.4821 0.0622 0.0359 0.047 Uiso 1 1 calc R U
C101 C 0.55236(17) 0.06080(18) -0.00087(14) 0.0388(9) Uani 1 1 d . .
H74 H 0.5336 0.0657 -0.0283 0.047 Uiso 1 1 calc R U
C102 C 0.61079(16) 0.05593(16) 0.00142(13) 0.0313(8) Uani 1 1 d . .
H73 H 0.6326 0.0569 -0.0243 0.038 Uiso 1 1 calc R U
C103 C 0.72741(15) -0.03282(15) 0.05438(12) 0.0257(7) Uani 1 1 d . .
C104 C 0.79629(18) -0.10144(17) 0.06790(14) 0.0378(9) Uani 1 1 d . .
H79 H 0.8337 -0.1108 0.0770 0.045 Uiso 1 1 calc R U
C105 C 0.7602(2) -0.14661(18) 0.05565(16) 0.0446(11) Uani 1 1 d . .
H78 H 0.7730 -0.1860 0.0561 0.053 Uiso 1 1 calc R U
C106 C 0.70580(18) -0.13355(17) 0.04290(15) 0.0391(9) Uani 1 1 d . .
H77 H 0.6802 -0.1638 0.0347 0.047 Uiso 1 1 calc R U
C107 C 0.68883(17) -0.07515(16) 0.04215(13) 0.0330(8) Uani 1 1 d . .
H76 H 0.6515 -0.0648 0.0334 0.040 Uiso 1 1 calc R U
C108 C 0.56605(17) 0.19984(17) 0.04140(13) 0.0345(9) Uani 1 1 d . .
H82 H 0.5708 0.2036 0.0108 0.041 Uiso 1 1 calc R U
C109 C 0.51233(17) 0.20355(19) 0.05757(14) 0.0395(10) Uani 1 1 d . .
H85 H 0.4809 0.2098 0.0385 0.047 Uiso 1 1 calc R U
C110 C 0.50501(17) 0.1981(2) 0.10170(14) 0.0413(10) Uani 1 1 d . .
H84 H 0.4683 0.1999 0.1136 0.050 Uiso 1 1 calc R U
C111 C 0.55205(16) 0.19002(19) 0.12881(14) 0.0374(9) Uani 1 1 d . .
H83 H 0.5480 0.1867 0.1595 0.045 Uiso 1 1 calc R U
C112 C 0.65271(19) 0.30305(18) 0.14330(16) 0.0431(10) Uani 1 1 d . .
H89 H 0.6169 0.2963 0.1298 0.052 Uiso 1 1 calc R U
C113 C 0.6698(2) 0.35942(19) 0.15415(17) 0.0503(12) Uani 1 1 d . .
H88 H 0.6457 0.3919 0.1485 0.060 Uiso 1 1 calc R U
C114 C 0.7215(2) 0.36732(19) 0.17291(17) 0.0496(12) Uani 1 1 d . .
H86 H 0.7340 0.4055 0.1807 0.060 Uiso 1 1 calc R U
C115 C 0.7563(2) 0.31925(18) 0.18066(16) 0.0464(11) Uani 1 1 d . .
H87 H 0.7925 0.3253 0.1936 0.056 Uiso 1 1 calc R U
C9A C 0.8679(2) 0.2830(2) 0.27153(15) 0.0488(11) Uani 1 1 d . .
C8A C 0.9089(2) 0.3220(3) 0.29234(19) 0.0647(15) Uani 1 1 d . .
H93 H 0.9021 0.3622 0.2825 0.097 Uiso 1 1 calc R U
H92 H 0.9471 0.3100 0.2844 0.097 Uiso 1 1 calc R U
H91 H 0.9052 0.3199 0.3241 0.097 Uiso 1 1 calc R U
C119 C 0.75190(17) 0.14662(19) 0.28176(13) 0.0353(9) Uani 1 1 d . .
H97 H 0.7542 0.1874 0.2877 0.042 Uiso 1 1 calc R U
C120 C 0.73283(17) 0.1099(2) 0.31403(13) 0.0388(9) Uani 1 1 d . .
H96 H 0.7216 0.1254 0.3414 0.047 Uiso 1 1 calc R U
C121 C 0.73020(19) 0.0510(2) 0.30635(14) 0.0435(10) Uani 1 1 d . .
H95 H 0.7175 0.0250 0.3283 0.052 Uiso 1 1 calc R U
C122 C 0.74647(17) 0.03012(18) 0.26585(13) 0.0351(9) Uani 1 1 d . .
H94 H 0.7450 -0.0105 0.2595 0.042 Uiso 1 1 calc R U
C123 C 0.86467(15) 0.04871(16) 0.18713(13) 0.0287(8) Uani 1 1 d . .
C124 C 0.94891(17) 0.04612(18) 0.15031(15) 0.0386(9) Uani 1 1 d . .
H98 H 0.9687 0.0443 0.1236 0.046 Uiso 1 1 calc R U
C125 C 0.97950(18) 0.0493(2) 0.18902(17) 0.0481(11) Uani 1 1 d . .
H101 H 1.0196 0.0498 0.1889 0.058 Uiso 1 1 calc R U
C126 C 0.95133(19) 0.0519(2) 0.22758(17) 0.0524(12) Uani 1 1 d . .
H100 H 0.9717 0.0535 0.2546 0.063 Uiso 1 1 calc R U
C127 C 0.89272(18) 0.0521(2) 0.22694(14) 0.0411(10) Uani 1 1 d . .
H99 H 0.8724 0.0546 0.2534 0.049 Uiso 1 1 calc R U
C6A C 0.5321(2) -0.0660(3) 0.1551(2) 0.0686(17) Uani 1 1 d . .
C5A C 0.4871(3) -0.1068(3) 0.1449(3) 0.095(2) Uani 1 1 d . .
H109 H 0.5019 -0.1390 0.1273 0.142 Uiso 1 1 calc R U
H108 H 0.4571 -0.0866 0.1284 0.142 Uiso 1 1 calc R U
H107 H 0.4717 -0.1225 0.1720 0.142 Uiso 1 1 calc R U
C4A C 0.4811(2) 0.2717(3) 0.27802(17) 0.0593(14) Uani 1 1 d . .
H19 H 0.4721 0.3035 0.2982 0.089 Uiso 1 1 calc R U
H18 H 0.5206 0.2749 0.2693 0.089 Uiso 1 1 calc R U
H17 H 0.4751 0.2341 0.2925 0.089 Uiso 1 1 calc R U
F1 F -0.00827(16) 0.3015(2) 0.44665(15) 0.1188(17) Uani 1 1 d . .
F2 F -0.0917(2) 0.2754(3) 0.47493(16) 0.1306(19) Uani 1 1 d . .
F3 F -0.06789(19) 0.3651(3) 0.4708(2) 0.149(2) Uani 1 1 d . .
F4 F -0.09001(18) 0.3177(2) 0.40974(12) 0.1099(15) Uani 1 1 d . .
F6 F 0.50012(17) 0.4108(2) 0.23880(15) 0.1028(13) Uani 1 1 d . .
F7 F 0.58482(18) 0.43940(16) 0.21192(14) 0.0963(13) Uani 1 1 d . .
F8 F 0.55139(15) 0.34806(18) 0.20198(13) 0.0888(12) Uani 1 1 d . .
F9 F 0.58103(18) 0.3781(2) 0.26745(13) 0.127(2) Uani 1 1 d . .
F10 F -0.12886(15) 0.68559(14) 0.13092(10) 0.0714(9) Uani 1 1 d . .
F11 F -0.1528(3) 0.7484(2) 0.08002(14) 0.141(2) Uani 1 1 d . .
F12 F -0.1206(2) 0.7805(2) 0.1432(2) 0.163(3) Uani 1 1 d . .
F13 F -0.20525(16) 0.74219(15) 0.13889(15) 0.0951(13) Uani 1 1 d . .
F3' F 0.49392(18) -0.2708(3) 0.22581(13) 0.143(2) Uani 1 1 d . .
F15 F 0.45499(16) 0.1513(3) 0.55536(12) 0.135(2) Uani 1 1 d . .
F16 F 0.51791(15) 0.13788(19) 0.50464(12) 0.0887(12) Uani 1 1 d . .
F17 F 0.43815(17) 0.18863(17) 0.48787(14) 0.0936(12) Uani 1 1 d . .
F18 F 0.4363(2) 0.0942(2) 0.49995(19) 0.148(2) Uani 1 1 d . .
F19 F -0.10742(12) 0.36883(13) 0.18586(11) 0.0657(9) Uani 1 1 d . .
F20 F -0.16303(12) 0.42583(14) 0.22690(11) 0.0661(9) Uani 1 1 d . .
F21 F -0.13570(14) 0.45682(16) 0.15996(11) 0.0738(9) Uani 1 1 d . .
F22 F -0.07172(13) 0.45114(15) 0.21534(11) 0.0720(9) Uani 1 1 d . .
F25 F 0.1229(2) 0.46380(18) 0.39318(15) 0.1191(18) Uani 1 1 d . .
F26 F 0.0752(2) 0.5486(4) 0.38370(18) 0.195(4) Uani 1 1 d . .
F27 F 0.1427(2) 0.54158(15) 0.43149(13) 0.1095(16) Uani 1 1 d . .
F28 F 0.16102(19) 0.54220(17) 0.36026(15) 0.1029(14) Uani 1 1 d . .
F29 F 0.09132(19) 0.01441(16) 0.10378(14) 0.0934(12) Uani 1 1 d . .
F30 F 0.05146(19) 0.0919(2) 0.07097(14) 0.1064(14) Uani 1 1 d . .
F31 F 0.1406(2) 0.0707(2) 0.0589(2) 0.140(2) Uani 1 1 d . .
F32 F 0.1120(2) 0.1040(2) 0.12536(18) 0.140(2) Uani 1 1 d . .
F33 F 0.5730(2) 0.4521(2) 0.02365(17) 0.135(2) Uani 1 1 d . .
F34 F 0.61166(14) 0.36541(16) 0.04463(14) 0.0848(11) Uani 1 1 d . .
F35 F 0.6272(3) 0.4484(3) 0.07807(15) 0.140(2) Uani 1 1 d . .
F36 F 0.66569(17) 0.43512(15) 0.01360(13) 0.0924(13) Uani 1 1 d . .
F37 F 0.31359(12) 0.27830(11) 0.37928(10) 0.0548(7) Uani 1 1 d . .
F38 F 0.38638(14) 0.33504(14) 0.35831(10) 0.0692(9) Uani 1 1 d . .
F39 F 0.34776(16) 0.27158(15) 0.31088(10) 0.0743(10) Uani 1 1 d . .
F40 F 0.39895(17) 0.23996(18) 0.36901(14) 0.1044(15) Uani 1 1 d . .
F2' F 0.41026(18) -0.3010(3) 0.24429(13) 0.152(3) Uani 1 1 d . .
F1' F 0.43764(17) -0.3103(2) 0.17515(13) 0.1094(16) Uani 1 1 d . .
F4' F 0.4145(4) -0.2287(4) 0.2016(3) 0.225(4) Uani 1 1 d . .
B1 B -0.0641(3) 0.3129(4) 0.4496(2) 0.075(2) Uani 1 1 d . .
B3 B 0.5550(3) 0.3942(3) 0.2300(2) 0.0573(15) Uani 1 1 d . .
B4 B -0.1519(3) 0.7398(2) 0.1242(2) 0.0499(13) Uani 1 1 d . .
B6 B 0.4615(3) 0.1444(3) 0.51255(19) 0.0546(15) Uani 1 1 d . .
B7 B -0.1196(2) 0.4260(2) 0.1970(2) 0.0470(13) Uani 1 1 d . .
B9 B 0.1242(3) 0.5252(3) 0.3917(2) 0.0572(15) Uani 1 1 d . .
B10 B 0.0999(3) 0.0708(3) 0.0899(2) 0.0595(16) Uani 1 1 d . .
B11 B 0.6187(3) 0.4234(3) 0.0368(2) 0.0558(15) Uani 1 1 d . .
B12 B 0.3617(2) 0.2806(2) 0.35407(17) 0.0430(12) Uani 1 1 d . .
B2 B 0.4407(3) -0.2817(5) 0.2131(2) 0.079(2) Uani 1 1 d . .
O1C O 0.33479(15) -0.24822(17) 0.03232(12) 0.0595(9) Uani 1 1 d . .
O2C O 0.12497(16) 0.55693(16) 0.24036(12) 0.0611(9) Uani 1 1 d . .
N24 N 0.57260(19) 0.4465(2) 0.42320(17) 0.0624(12) Uani 1 1 d . .
N5A N 0.0214(3) 0.6256(2) 0.1756(2) 0.0915(18) Uani 1 1 d . .
C134 C 0.5500(2) 0.4189(2) 0.39718(18) 0.0512(12) Uani 1 1 d . .
C135 C 0.5220(3) 0.3841(3) 0.3637(2) 0.0806(19) Uani 1 1 d . .
H113 H 0.5181 0.4072 0.3368 0.121 Uiso 1 1 calc R U
H112 H 0.4845 0.3726 0.3736 0.121 Uiso 1 1 calc R U
H114 H 0.5444 0.3490 0.3579 0.121 Uiso 1 1 calc R U
C3C C 0.4117(2) -0.3013(3) 0.0653(2) 0.0771(18) Uani 1 1 d . .
H118 H 0.4007 -0.3334 0.0457 0.116 Uiso 1 1 calc R U
H117 H 0.4106 -0.3149 0.0956 0.116 Uiso 1 1 calc R U
H115 H 0.4500 -0.2884 0.0585 0.116 Uiso 1 1 calc R U
C2C C 0.3718(2) -0.2517(3) 0.05916(17) 0.0590(15) Uani 1 1 d . .
C6C C 0.0851(2) 0.5655(2) 0.26227(16) 0.0510(12) Uani 1 1 d . .
C9AA C 0.0120(3) 0.6437(3) 0.1421(2) 0.0658(16) Uani 1 1 d . .
C4C C 0.0630(3) 0.6173(3) 0.2824(2) 0.095(2) Uani 1 1 d . .
H4A H 0.0836 0.6516 0.2721 0.142 Uiso 1 1 calc R U
H4B H 0.0673 0.6142 0.3142 0.142 Uiso 1 1 calc R U
H4C H 0.0229 0.6214 0.2747 0.142 Uiso 1 1 calc R U
C5C C 0.0497(4) 0.5097(4) 0.2742(3) 0.120(3) Uani 1 1 d . .
H5A H 0.0643 0.4757 0.2585 0.180 Uiso 1 1 calc R U
H5B H 0.0100 0.5159 0.2659 0.180 Uiso 1 1 calc R U
H5C H 0.0527 0.5026 0.3058 0.180 Uiso 1 1 calc R U
C1C C 0.3803(3) -0.2001(3) 0.0914(2) 0.093(2) Uani 1 1 d . .
H1CA H 0.3810 -0.2149 0.1215 0.139 Uiso 1 1 calc R U
H1CB H 0.3492 -0.1721 0.0878 0.139 Uiso 1 1 calc R U
H1CC H 0.4162 -0.1805 0.0854 0.139 Uiso 1 1 calc R U
C10A C -0.0022(3) 0.6646(4) 0.0995(2) 0.103(3) Uani 1 1 d . .
C13A C 0.5860(5) 0.6458(6) 0.1465(4) 0.200(6) Uani 1 1 d D U
O1A O 0.6072(5) 0.6041(6) 0.1664(5) 0.287(8) Uani 1 1 d D .
C14A C 0.5538(5) 0.6596(7) 0.1054(5) 0.345(16) Uani 1 1 d D .
H14A H 0.5460 0.7016 0.1041 0.518 Uiso 1 1 calc R U
H14B H 0.5761 0.6481 0.0801 0.518 Uiso 1 1 calc R U
H14C H 0.5180 0.6380 0.1049 0.518 Uiso 1 1 calc R U
C15A C 0.6283(5) 0.6948(6) 0.1554(5) 0.21382(12) Uani 1 1 d D U
H15A H 0.6153 0.7307 0.1408 0.321 Uiso 1 1 calc R U
H15B H 0.6315 0.7017 0.1870 0.321 Uiso 1 1 calc R U
H15C H 0.6652 0.6837 0.1441 0.321 Uiso 1 1 calc R U

loop_
_atom_site_aniso_label
_atom_site_aniso_U_11
_atom_site_aniso_U_22
_atom_site_aniso_U_33
_atom_site_aniso_U_23
_atom_site_aniso_U_13
_atom_site_aniso_U_12
Ag1 0.03128(14) 0.02894(14) 0.03043(15) -0.00068(11) -0.00226(11) -0.00039(11)
Ag2 0.02175(12) 0.02039(12) 0.02195(12) 0.00005(9) -0.00099(9) -0.00021(9)
Ag3 0.03131(14) 0.02756(14) 0.03236(15) -0.00279(11) -0.00167(11) -0.00188(11)
Ag4 0.03218(14) 0.03109(15) 0.02978(15) 0.00217(11) -0.00060(11) -0.00055(11)
Ag5 0.02961(14) 0.02932(14) 0.03175(15) -0.00009(11) -0.00183(11) 0.00102(11)
P1 0.0216(4) 0.0211(4) 0.0214(4) 0.0009(3) -0.0013(3) -0.0006(3)
P2 0.0221(4) 0.0192(4) 0.0222(4) 0.0001(3) -0.0033(3) 0.0002(3)
P3 0.0234(4) 0.0225(4) 0.0231(4) -0.0022(3) 0.0001(3) 0.0026(3)
P4 0.0219(4) 0.0205(4) 0.0218(4) -0.0007(3) -0.0028(3) -0.0021(3)
N2A 0.051(2) 0.060(3) 0.067(3) 0.023(2) -0.018(2) -0.007(2)
N1 0.0302(16) 0.0275(16) 0.0276(16) -0.0023(13) -0.0017(13) 0.0010(12)
N2 0.0251(15) 0.0237(15) 0.0294(16) 0.0000(12) -0.0028(12) -0.0017(12)
N3 0.0288(16) 0.0254(15) 0.0294(16) -0.0052(13) -0.0032(12) 0.0003(12)
N4 0.0264(15) 0.0238(15) 0.0294(16) 0.0006(12) -0.0001(12) -0.0017(12)
N5 0.0302(16) 0.0257(15) 0.0266(16) 0.0000(12) -0.0005(12) -0.0038(12)
N6 0.0288(16) 0.0377(18) 0.0226(15) 0.0014(13) -0.0014(12) 0.0014(13)
N7 0.0356(17) 0.0232(15) 0.0313(17) -0.0037(13) -0.0030(13) 0.0003(13)
N8 0.0239(15) 0.0304(16) 0.0293(16) 0.0017(13) -0.0037(12) 0.0013(12)
N10 0.0309(16) 0.0256(15) 0.0240(15) 0.0009(12) -0.0005(12) -0.0002(12)
N11 0.0272(15) 0.0242(15) 0.0283(16) -0.0005(12) -0.0017(12) 0.0007(12)
N12 0.0267(16) 0.0354(18) 0.0314(17) 0.0016(14) 0.0032(13) -0.0035(13)
N9 0.0305(16) 0.0230(15) 0.0337(17) -0.0007(13) -0.0039(13) 0.0031(12)
N1A 0.066(3) 0.047(2) 0.083(3) -0.020(2) -0.028(3) -0.004(2)
C3A 0.037(2) 0.040(2) 0.054(3) 0.010(2) 0.003(2) 0.0027(19)
C1 0.0230(16) 0.0301(18) 0.0219(17) 0.0013(14) -0.0001(13) -0.0012(14)
C2 0.037(2) 0.043(2) 0.033(2) -0.0109(18) -0.0043(17) 0.0083(18)
C3 0.054(3) 0.062(3) 0.025(2) -0.007(2) -0.0047(19) 0.013(2)
C4 0.060(3) 0.053(3) 0.024(2) 0.0066(19) 0.0011(19) 0.011(2)
C5 0.043(2) 0.036(2) 0.027(2) 0.0026(16) -0.0012(16) 0.0026(17)
C6 0.0243(17) 0.0219(16) 0.0290(18) 0.0018(14) -0.0012(14) -0.0018(13)
C7 0.0217(16) 0.0259(17) 0.0241(17) -0.0045(14) -0.0044(13) 0.0007(13)
C8 0.0226(16) 0.0182(16) 0.0333(19) 0.0037(14) 0.0011(14) 0.0008(13)
C9 0.031(2) 0.037(2) 0.035(2) -0.0034(17) 0.0061(16) -0.0015(16)
C10 0.0217(18) 0.040(2) 0.057(3) -0.003(2) 0.0042(17) 0.0017(16)
C11 0.0228(18) 0.042(2) 0.054(3) 0.000(2) -0.0080(18) -0.0006(16)
C12 0.0284(19) 0.033(2) 0.035(2) -0.0003(16) -0.0071(16) -0.0015(15)
C13 0.0292(18) 0.0231(17) 0.0190(16) 0.0008(13) -0.0048(13) -0.0005(14)
C14 0.0269(18) 0.036(2) 0.0226(18) -0.0025(15) 0.0005(14) 0.0034(15)
C15 0.0332(19) 0.0221(17) 0.0268(18) -0.0031(14) 0.0000(15) 0.0031(14)
C16 0.048(2) 0.029(2) 0.041(2) -0.0010(17) -0.0052(19) -0.0062(18)
C17 0.073(3) 0.022(2) 0.054(3) 0.0002(19) 0.000(2) -0.001(2)
C18 0.061(3) 0.027(2) 0.065(3) -0.005(2) 0.000(2) 0.014(2)
C19 0.040(2) 0.030(2) 0.052(3) -0.0025(19) 0.0051(19) 0.0091(17)
C20 0.0236(17) 0.0269(18) 0.033(2) -0.0015(15) 0.0020(14) 0.0030(14)
C22 0.0292(18) 0.0218(17) 0.0236(17) 0.0022(13) -0.0017(14) -0.0016(14)
C23 0.035(2) 0.0277(19) 0.043(2) 0.0045(17) 0.0000(17) -0.0051(16)
C24 0.050(3) 0.027(2) 0.065(3) 0.005(2) -0.004(2) -0.0079(19)
C25 0.058(3) 0.022(2) 0.077(4) 0.006(2) -0.007(3) 0.0067(19)
C26 0.041(2) 0.029(2) 0.056(3) 0.0025(19) -0.006(2) 0.0075(17)
C28 0.0240(17) 0.0285(18) 0.0213(17) 0.0015(14) -0.0037(13) 0.0013(14)
C29 0.0316(18) 0.0224(17) 0.0198(16) 0.0005(13) -0.0047(14) -0.0037(14)
C30 0.036(2) 0.032(2) 0.035(2) -0.0019(17) -0.0032(17) 0.0057(16)
C31 0.052(3) 0.0229(19) 0.048(3) -0.0029(17) -0.012(2) 0.0072(18)
C32 0.045(2) 0.0241(19) 0.052(3) 0.0013(18) -0.012(2) -0.0072(17)
C33 0.0302(19) 0.030(2) 0.041(2) 0.0001(17) -0.0050(16) -0.0027(15)
C34 0.0241(17) 0.0245(17) 0.0291(19) -0.0017(14) 0.0020(14) -0.0022(13)
C35 0.039(2) 0.054(3) 0.037(2) -0.003(2) 0.0096(18) -0.004(2)
C36 0.030(2) 0.062(3) 0.057(3) -0.006(2) 0.008(2) -0.010(2)
C37 0.026(2) 0.059(3) 0.058(3) -0.011(2) -0.0059(19) -0.0055(19)
C38 0.0251(18) 0.046(2) 0.036(2) -0.0043(18) -0.0038(16) -0.0016(17)
C39 0.050(2) 0.0267(19) 0.028(2) -0.0019(16) -0.0092(17) 0.0034(17)
C40 0.056(3) 0.038(2) 0.029(2) -0.0095(17) -0.0078(19) 0.004(2)
C41 0.052(3) 0.047(2) 0.0219(19) 0.0015(17) -0.0061(17) 0.002(2)
C42 0.040(2) 0.035(2) 0.030(2) 0.0080(16) -0.0040(16) 0.0033(17)
C43 0.030(2) 0.039(2) 0.043(2) 0.0046(18) -0.0064(17) -0.0003(17)
C44 0.0225(19) 0.049(3) 0.056(3) 0.008(2) -0.0012(18) 0.0044(17)
C45 0.027(2) 0.061(3) 0.049(3) 0.004(2) 0.0145(18) 0.0057(19)
C46 0.033(2) 0.046(2) 0.033(2) -0.0043(18) 0.0043(16) 0.0035(18)
C47 0.048(2) 0.044(2) 0.032(2) -0.0099(18) -0.0009(18) 0.0001(19)
C48 0.065(3) 0.065(3) 0.027(2) -0.016(2) 0.000(2) -0.002(3)
C49 0.058(3) 0.075(4) 0.026(2) -0.002(2) -0.006(2) -0.002(3)
C50 0.044(2) 0.053(3) 0.030(2) 0.0059(19) -0.0046(18) -0.002(2)
C51 0.038(2) 0.029(2) 0.038(2) -0.0007(17) 0.0035(17) -0.0095(16)
C52 0.052(3) 0.0248(19) 0.043(2) 0.0003(17) -0.001(2) -0.0088(18)
C53 0.047(2) 0.0216(18) 0.040(2) -0.0027(16) -0.0072(18) 0.0065(17)
C54 0.0286(18) 0.0244(18) 0.037(2) -0.0016(15) -0.0062(15) -0.0007(14)
C55 0.040(2) 0.0292(19) 0.0284(19) 0.0011(15) -0.0054(16) -0.0005(16)
C56 0.047(2) 0.043(2) 0.0224(19) 0.0050(17) -0.0055(17) 0.0020(19)
C57 0.051(3) 0.050(3) 0.0218(19) -0.0092(18) -0.0056(17) -0.002(2)
C58 0.042(2) 0.035(2) 0.035(2) -0.0117(17) -0.0029(18) -0.0021(17)
C2A 0.039(2) 0.053(3) 0.050(3) -0.009(2) -0.005(2) -0.007(2)
C60 0.0288(19) 0.032(2) 0.036(2) 0.0016(16) -0.0074(16) -0.0029(15)
C61 0.0228(18) 0.037(2) 0.055(3) 0.0003(19) -0.0036(17) -0.0041(16)
C62 0.028(2) 0.047(2) 0.045(2) -0.001(2) 0.0074(17) -0.0049(18)
C63 0.0287(19) 0.036(2) 0.034(2) 0.0019(17) 0.0009(15) -0.0039(16)
C1A 0.117(6) 0.125(7) 0.078(5) -0.028(4) -0.010(4) -0.071(5)
Ag6 0.02981(14) 0.03195(15) 0.03817(16) -0.00178(12) -0.00012(12) -0.00107(11)
Ag7 0.02149(12) 0.02335(12) 0.02339(13) 0.00039(10) -0.00069(9) -0.00116(10)
Ag8 0.02912(14) 0.03755(16) 0.03444(16) 0.00565(12) -0.00043(12) -0.00075(12)
Ag9 0.03174(15) 0.03050(15) 0.03221(15) -0.00173(12) 0.00014(11) -0.00089(11)
Ag10 0.02999(14) 0.02805(14) 0.02999(15) -0.00148(11) -0.00040(11) -0.00142(11)
P5 0.0230(4) 0.0241(4) 0.0240(4) 0.0025(4) -0.0023(3) 0.0003(3)
P6 0.0210(4) 0.0276(5) 0.0246(4) -0.0020(4) -0.0011(3) 0.0023(3)
P7 0.0208(4) 0.0237(4) 0.0252(4) 0.0005(4) -0.0014(3) -0.0035(3)
P8 0.0219(4) 0.0217(4) 0.0235(4) -0.0010(3) -0.0011(3) -0.0029(3)
N13 0.0294(16) 0.0259(15) 0.0308(17) 0.0022(13) 0.0005(13) -0.0030(12)
N14 0.0307(16) 0.0287(16) 0.0273(16) -0.0007(13) -0.0013(13) -0.0001(13)
N15 0.0309(17) 0.0281(16) 0.043(2) -0.0028(14) -0.0027(14) -0.0004(13)
N16 0.0269(15) 0.0277(16) 0.0280(16) -0.0027(13) -0.0015(12) 0.0002(12)
N17 0.0291(16) 0.0248(15) 0.0307(16) 0.0019(13) -0.0012(13) -0.0020(12)
N18 0.0292(16) 0.0334(17) 0.0314(17) -0.0068(14) 0.0044(13) -0.0059(13)
N19 0.0275(15) 0.0289(16) 0.0282(16) -0.0014(13) -0.0033(12) -0.0019(12)
N20 0.0254(15) 0.0245(15) 0.0254(15) 0.0002(12) 0.0009(12) -0.0046(12)
N21 0.0242(15) 0.0286(16) 0.0335(17) 0.0009(13) -0.0016(12) -0.0021(12)
N22 0.0285(16) 0.0273(16) 0.0333(17) 0.0018(13) -0.0021(13) 0.0009(13)
N23 0.0257(15) 0.0265(16) 0.0386(18) -0.0008(13) -0.0013(13) 0.0003(12)
N24' 0.0281(16) 0.0433(19) 0.0285(17) 0.0082(14) 0.0024(13) 0.0024(14)
N4A 0.075(3) 0.056(3) 0.056(3) -0.016(2) 0.002(2) -0.019(2)
N3A 0.048(3) 0.075(3) 0.081(3) 0.035(3) -0.007(2) -0.015(2)
C64 0.036(2) 0.030(2) 0.047(2) 0.0003(18) 0.0048(18) -0.0083(17)
C65 0.049(3) 0.027(2) 0.058(3) 0.0014(19) 0.011(2) -0.0013(18)
C66 0.047(2) 0.028(2) 0.046(2) 0.0046(18) 0.007(2) 0.0082(18)
C67 0.034(2) 0.031(2) 0.041(2) 0.0043(17) -0.0020(17) 0.0035(16)
C68 0.0300(18) 0.0259(18) 0.0254(18) 0.0018(14) 0.0029(14) -0.0013(14)
C69 0.0262(17) 0.0305(19) 0.0247(18) 0.0037(15) -0.0053(14) 0.0003(14)
C70 0.0303(19) 0.0266(18) 0.0302(19) -0.0035(15) 0.0033(15) 0.0039(15)
C71 0.0235(17) 0.041(2) 0.0233(18) -0.0019(15) -0.0003(14) 0.0055(15)
C72 0.036(2) 0.054(3) 0.034(2) -0.0083(19) -0.0016(17) 0.0104(19)
C73 0.042(3) 0.086(4) 0.028(2) -0.011(2) -0.0006(18) 0.022(2)
C74 0.046(3) 0.093(4) 0.032(2) 0.015(3) 0.012(2) 0.017(3)
C75 0.038(2) 0.065(3) 0.036(2) 0.018(2) 0.0051(18) 0.007(2)
C77 0.0241(17) 0.0286(18) 0.0288(19) -0.0011(15) -0.0029(14) 0.0025(14)
C78 0.0265(17) 0.0213(17) 0.0288(18) 0.0015(14) 0.0018(14) -0.0034(13)
C79 0.0225(17) 0.0321(19) 0.0259(18) -0.0027(15) -0.0015(14) -0.0059(14)
C80 0.040(2) 0.045(2) 0.040(2) -0.0154(19) 0.0110(18) -0.0036(19)
C81 0.043(2) 0.068(3) 0.031(2) -0.015(2) 0.0096(18) -0.012(2)
C82 0.041(2) 0.060(3) 0.028(2) 0.003(2) -0.0002(17) -0.017(2)
C83 0.034(2) 0.044(2) 0.030(2) 0.0049(17) -0.0034(16) -0.0062(17)
C84 0.0251(17) 0.0236(17) 0.0316(19) -0.0001(14) -0.0023(14) -0.0028(14)
C85 0.033(2) 0.038(2) 0.031(2) -0.0026(17) -0.0082(16) -0.0004(17)
C86 0.028(2) 0.040(2) 0.049(3) -0.0052(19) -0.0114(18) -0.0014(17)
C87 0.0215(18) 0.038(2) 0.048(2) -0.0032(18) -0.0009(16) -0.0006(15)
C88 0.0296(19) 0.036(2) 0.035(2) -0.0028(17) 0.0002(16) -0.0043(16)
C89 0.033(2) 0.030(2) 0.055(3) 0.0045(19) -0.0092(19) -0.0078(16)
C90 0.053(3) 0.024(2) 0.062(3) 0.000(2) -0.010(2) -0.0100(19)
C91 0.047(2) 0.0222(19) 0.053(3) 0.0004(18) -0.001(2) 0.0025(17)
C92 0.036(2) 0.030(2) 0.042(2) 0.0031(17) -0.0059(17) 0.0026(16)
C93 0.0315(19) 0.031(2) 0.031(2) 0.0023(16) -0.0037(15) -0.0048(15)
C94 0.038(2) 0.042(2) 0.0239(19) 0.0029(16) 0.0021(16) -0.0032(17)
C95 0.042(2) 0.044(2) 0.028(2) -0.0083(18) 0.0039(17) 0.0012(19)
C96 0.039(2) 0.0287(19) 0.030(2) -0.0050(15) 0.0004(16) -0.0009(16)
C97 0.0236(17) 0.0274(18) 0.0239(17) -0.0030(14) -0.0043(13) -0.0039(14)
C98 0.0209(16) 0.0246(17) 0.0326(19) -0.0033(15) -0.0033(14) -0.0030(13)
C99 0.0266(19) 0.033(2) 0.044(2) 0.0028(17) 0.0016(16) -0.0015(16)
C100 0.0256(19) 0.038(2) 0.053(3) 0.0003(19) -0.0072(18) -0.0048(16)
C101 0.037(2) 0.040(2) 0.039(2) 0.0028(18) -0.0153(18) -0.0058(18)
C102 0.033(2) 0.0310(19) 0.030(2) -0.0016(16) -0.0047(15) -0.0043(16)
C103 0.0295(18) 0.0233(17) 0.0243(17) 0.0018(14) 0.0009(14) -0.0009(14)
C104 0.035(2) 0.029(2) 0.049(3) 0.0003(18) -0.0049(18) 0.0042(16)
C105 0.050(3) 0.026(2) 0.058(3) -0.0028(19) -0.002(2) 0.0019(18)
C106 0.042(2) 0.0256(19) 0.050(3) -0.0041(18) -0.0006(19) -0.0074(17)
C107 0.032(2) 0.0283(19) 0.039(2) -0.0009(16) -0.0041(16) -0.0044(15)
C108 0.035(2) 0.037(2) 0.030(2) 0.0036(17) -0.0071(16) 0.0012(17)
C109 0.0268(19) 0.049(2) 0.043(2) 0.002(2) -0.0086(17) 0.0041(18)
C110 0.0225(19) 0.057(3) 0.044(2) 0.002(2) -0.0003(17) 0.0069(18)
C111 0.0269(19) 0.053(3) 0.032(2) 0.0004(18) 0.0015(16) 0.0072(18)
C112 0.038(2) 0.033(2) 0.058(3) -0.006(2) -0.009(2) 0.0102(18)
C113 0.060(3) 0.030(2) 0.061(3) -0.001(2) 0.003(2) 0.013(2)
C114 0.053(3) 0.030(2) 0.066(3) -0.010(2) -0.001(2) 0.001(2)
C115 0.045(3) 0.032(2) 0.062(3) -0.005(2) -0.009(2) -0.0027(19)
C9A 0.055(3) 0.050(3) 0.041(3) -0.015(2) 0.007(2) 0.000(2)
C8A 0.056(3) 0.068(4) 0.070(4) -0.029(3) 0.001(3) -0.009(3)
C119 0.038(2) 0.038(2) 0.030(2) -0.0050(17) -0.0033(16) 0.0013(17)
C120 0.037(2) 0.055(3) 0.0238(19) -0.0021(18) 0.0026(16) 0.0043(19)
C121 0.046(3) 0.052(3) 0.032(2) 0.011(2) 0.0013(18) -0.002(2)
C122 0.041(2) 0.034(2) 0.031(2) 0.0060(16) 0.0020(17) -0.0034(17)
C123 0.0252(18) 0.0244(18) 0.036(2) 0.0050(15) -0.0032(15) 0.0008(14)
C124 0.028(2) 0.033(2) 0.055(3) -0.0020(19) 0.0044(18) 0.0003(16)
C125 0.023(2) 0.052(3) 0.069(3) 0.009(2) -0.009(2) 0.0011(18)
C126 0.032(2) 0.071(3) 0.054(3) 0.011(3) -0.016(2) -0.001(2)
C127 0.033(2) 0.054(3) 0.036(2) 0.010(2) -0.0084(17) -0.0031(19)
C6A 0.051(3) 0.062(3) 0.093(5) 0.038(3) -0.012(3) -0.002(3)
C5A 0.064(4) 0.075(4) 0.144(7) -0.014(4) -0.030(4) 0.009(3)
C4A 0.047(3) 0.075(4) 0.056(3) 0.012(3) -0.009(2) -0.002(3)
F1 0.062(2) 0.187(5) 0.109(3) 0.008(3) 0.010(2) 0.047(3)
F2 0.097(3) 0.183(5) 0.112(4) 0.063(4) -0.004(3) -0.019(3)
F3 0.083(3) 0.169(5) 0.192(6) -0.083(4) -0.061(3) 0.045(3)
F4 0.095(3) 0.178(5) 0.056(2) 0.000(3) -0.014(2) 0.016(3)
F6 0.070(2) 0.123(3) 0.116(3) -0.007(3) 0.021(2) 0.009(2)
F7 0.112(3) 0.070(2) 0.108(3) 0.003(2) 0.040(3) -0.013(2)
F8 0.064(2) 0.107(3) 0.095(3) -0.034(2) 0.0040(19) -0.018(2)
F9 0.089(3) 0.208(5) 0.081(3) 0.051(3) -0.050(2) -0.067(3)
F10 0.095(2) 0.0586(19) 0.0605(19) -0.0095(15) -0.0006(17) 0.0270(17)
F11 0.230(6) 0.122(4) 0.073(3) 0.030(3) 0.029(3) 0.080(4)
F12 0.098(3) 0.096(3) 0.295(8) -0.107(4) 0.036(4) -0.036(3)
F13 0.081(3) 0.059(2) 0.146(4) -0.006(2) 0.041(2) 0.0039(18)
F3' 0.081(3) 0.280(7) 0.066(3) 0.018(3) -0.025(2) -0.085(4)
F15 0.062(2) 0.288(7) 0.053(2) -0.042(3) -0.0160(18) 0.060(3)
F16 0.063(2) 0.125(3) 0.078(2) 0.018(2) 0.0080(18) 0.031(2)
F17 0.098(3) 0.080(3) 0.102(3) 0.005(2) -0.005(2) 0.040(2)
F18 0.180(5) 0.093(3) 0.168(5) 0.031(3) -0.110(4) -0.051(3)
F19 0.0466(16) 0.0539(17) 0.097(2) -0.0224(17) 0.0138(16) 0.0050(13)
F20 0.0524(17) 0.0653(19) 0.082(2) -0.0009(16) 0.0318(16) 0.0116(14)
F21 0.069(2) 0.082(2) 0.070(2) 0.0117(18) 0.0034(17) 0.0136(18)
F22 0.0550(18) 0.086(2) 0.075(2) -0.0253(18) 0.0003(16) -0.0179(17)
F25 0.168(5) 0.088(3) 0.103(3) -0.038(2) 0.042(3) -0.068(3)
F26 0.071(3) 0.394(11) 0.120(4) 0.068(5) 0.012(3) 0.086(5)
F27 0.205(5) 0.0459(19) 0.076(3) 0.0077(17) -0.046(3) -0.034(2)
F28 0.114(3) 0.081(3) 0.116(3) -0.007(2) 0.063(3) -0.013(2)
F29 0.117(3) 0.067(2) 0.097(3) 0.010(2) 0.010(2) -0.009(2)
F30 0.102(3) 0.130(4) 0.087(3) -0.001(3) -0.014(2) 0.049(3)
F31 0.108(4) 0.118(4) 0.197(6) 0.046(4) 0.082(4) 0.040(3)
F32 0.176(5) 0.104(3) 0.138(4) -0.032(3) -0.082(4) 0.003(3)
F33 0.101(3) 0.166(5) 0.138(4) 0.076(4) 0.021(3) 0.064(3)
F34 0.0549(19) 0.073(2) 0.127(3) 0.031(2) 0.022(2) 0.0021(16)
F35 0.193(6) 0.154(5) 0.075(3) 0.005(3) 0.034(3) -0.011(4)
F36 0.103(3) 0.062(2) 0.115(3) 0.014(2) 0.076(2) 0.0050(19)
F37 0.0606(17) 0.0417(15) 0.0628(18) -0.0012(13) 0.0188(14) 0.0022(13)
F38 0.084(2) 0.072(2) 0.0515(18) 0.0133(15) -0.0109(16) -0.0376(17)
F39 0.099(3) 0.076(2) 0.0480(18) -0.0019(16) 0.0077(17) -0.0383(19)
F40 0.097(3) 0.100(3) 0.117(3) 0.061(3) 0.050(2) 0.059(2)
F2' 0.075(3) 0.324(8) 0.057(2) -0.001(4) 0.011(2) -0.068(4)
F1' 0.077(3) 0.180(5) 0.071(2) -0.045(3) 0.015(2) -0.040(3)
F4' 0.325(11) 0.184(7) 0.165(7) -0.022(6) -0.045(7) 0.080(7)
B1 0.052(4) 0.113(7) 0.058(4) -0.017(4) -0.001(3) 0.020(4)
B3 0.053(3) 0.070(4) 0.049(3) 0.001(3) -0.007(3) -0.012(3)
B4 0.063(4) 0.035(3) 0.051(3) -0.004(2) 0.004(3) 0.005(2)
B6 0.050(3) 0.071(4) 0.042(3) 0.000(3) -0.014(2) 0.007(3)
B7 0.034(3) 0.050(3) 0.057(3) -0.010(3) 0.009(2) -0.001(2)
B9 0.052(3) 0.068(4) 0.052(3) -0.018(3) 0.008(3) -0.013(3)
B10 0.055(4) 0.059(4) 0.065(4) -0.005(3) -0.002(3) 0.014(3)
B11 0.045(3) 0.059(4) 0.064(4) 0.019(3) 0.012(3) 0.009(3)
B12 0.051(3) 0.040(3) 0.038(3) 0.012(2) 0.006(2) 0.002(2)
B2 0.061(4) 0.133(7) 0.041(4) -0.003(4) -0.008(3) -0.020(5)
O1C 0.053(2) 0.072(2) 0.053(2) 0.0150(18) -0.0143(17) -0.0032(18)
O2C 0.061(2) 0.059(2) 0.064(2) 0.0038(18) 0.0167(18) 0.0143(18)
N24 0.050(3) 0.056(3) 0.081(3) 0.019(2) -0.008(2) -0.009(2)
N5A 0.111(5) 0.064(4) 0.100(5) 0.004(3) 0.026(4) 0.002(3)
C134 0.037(2) 0.050(3) 0.066(3) 0.012(3) 0.002(2) -0.006(2)
C135 0.071(4) 0.092(5) 0.079(4) -0.011(4) 0.000(3) -0.018(4)
C3C 0.054(3) 0.083(4) 0.094(5) 0.025(4) -0.005(3) 0.001(3)
C2C 0.037(2) 0.087(4) 0.052(3) 0.033(3) -0.003(2) -0.016(3)
C6C 0.044(3) 0.069(3) 0.040(3) -0.007(2) 0.001(2) 0.009(2)
C9AA 0.067(4) 0.062(4) 0.069(4) -0.019(3) 0.019(3) -0.016(3)
C4C 0.120(6) 0.087(5) 0.077(5) -0.030(4) -0.018(4) 0.045(4)
C5C 0.127(7) 0.151(8) 0.083(5) 0.009(5) -0.001(5) -0.058(6)
C1C 0.079(5) 0.112(6) 0.087(5) -0.011(4) -0.017(4) -0.005(4)
C10A 0.064(4) 0.178(9) 0.068(4) 0.008(5) 0.001(3) -0.016(5)
C13A 0.158(11) 0.258(14) 0.188(12) -0.081(11) 0.106(9) -0.127(10)
O1A 0.229(13) 0.379(19) 0.253(14) 0.097(13) 0.050(10) -0.120(13)
C14A 0.101(9) 0.45(3) 0.48(3) 0.38(3) -0.052(14) -0.013(13)
C15A 0.205 0.215 0.222 -0.034(11) 0.022(11) 0.018(11)

loop_
_atom_type_symbol
_atom_type_description
_atom_type_scat_dispersion_real
_atom_type_scat_dispersion_imag
_atom_type_scat_source
C C 0.0033 0.0016 'International Tables Vol C Tables 4.2.6.8 and 6.1.1.4'
H H 0.0000 0.0000 'International Tables Vol C Tables 4.2.6.8 and 6.1.1.4'
N N 0.0061 0.0033 'International Tables Vol C Tables 4.2.6.8 and 6.1.1.4'
B B 0.0013 0.0007 'International Tables Vol C Tables 4.2.6.8 and 6.1.1.4'
F F 0.0171 0.0103 'International Tables Vol C Tables 4.2.6.8 and 6.1.1.4'
P P 0.1023 0.0942 'International Tables Vol C Tables 4.2.6.8 and 6.1.1.4'
Ag Ag -0.8971 1.1015 'International Tables Vol C Tables 4.2.6.8 and 6.1.1.4'
O O 0.0106 0.0060 'International Tables Vol C Tables 4.2.6.8 and 6.1.1.4'

loop_
_geom_angle_atom_site_label_1
_geom_angle_atom_site_label_2
_geom_angle_atom_site_label_3
_geom_angle
N4 Ag1 N1 127.16(11)
N4 Ag1 N11 117.46(10)
N1 Ag1 N11 115.33(11)
N4 Ag1 Ag2 92.82(8)
N1 Ag1 Ag2 89.98(8)
N11 Ag1 Ag2 89.33(7)
P1 Ag2 P3 109.05(3)
P1 Ag2 P2 111.27(3)
P3 Ag2 P2 109.02(3)
P1 Ag2 P4 109.32(3)
P3 Ag2 P4 110.57(3)
P2 Ag2 P4 107.60(3)
P1 Ag2 Ag4 177.97(2)
P3 Ag2 Ag4 68.97(2)
P2 Ag2 Ag4 70.12(2)
P4 Ag2 Ag4 71.33(2)
P1 Ag2 Ag3 72.71(2)
P3 Ag2 Ag3 69.01(2)
P2 Ag2 Ag3 70.78(2)
P4 Ag2 Ag3 177.86(2)
Ag4 Ag2 Ag3 106.668(13)
P1 Ag2 Ag5 69.25(2)
P3 Ag2 Ag5 71.32(2)
P2 Ag2 Ag5 179.14(2)
P4 Ag2 Ag5 71.54(2)
Ag4 Ag2 Ag5 109.381(13)
Ag3 Ag2 Ag5 110.073(13)
P1 Ag2 Ag1 69.56(2)
P3 Ag2 Ag1 176.90(2)
P2 Ag2 Ag1 69.39(2)
P4 Ag2 Ag1 72.52(2)
Ag4 Ag2 Ag1 112.435(13)
Ag3 Ag2 Ag1 107.889(13)
Ag5 Ag2 Ag1 110.311(13)
N2 Ag3 N3 117.66(10)
N2 Ag3 N7 117.96(11)
N3 Ag3 N7 124.12(11)
N2 Ag3 N1A 92.55(15)
N3 Ag3 N1A 95.65(14)
N7 Ag3 N1A 87.01(13)
N2 Ag3 Ag2 85.42(7)
N3 Ag3 Ag2 89.92(7)
N7 Ag3 Ag2 89.32(8)
N1A Ag3 Ag2 174.39(12)
N6 Ag4 N5 124.10(11)
N6 Ag4 N12 123.58(11)
N5 Ag4 N12 111.88(11)
N6 Ag4 Ag2 93.72(8)
N5 Ag4 Ag2 90.26(8)
N12 Ag4 Ag2 92.41(8)
N9 Ag5 N10 122.04(11)
N9 Ag5 N8 121.82(11)
N10 Ag5 N8 116.10(11)
N9 Ag5 N2A 87.73(12)
N10 Ag5 N2A 97.53(13)
N8 Ag5 N2A 86.76(13)
N9 Ag5 Ag2 90.79(7)
N10 Ag5 Ag2 90.01(7)
N8 Ag5 Ag2 87.26(7)
N2A Ag5 Ag2 171.90(12)
C6 P1 C22 102.84(16)
C6 P1 C1 101.42(16)
C22 P1 C1 101.52(16)
C6 P1 Ag2 113.24(12)
C22 P1 Ag2 118.42(12)
C1 P1 Ag2 117.01(12)
C7 P2 C13 101.53(16)
C7 P2 C8 100.85(16)
C13 P2 C8 101.53(16)
C7 P2 Ag2 116.27(11)
C13 P2 Ag2 114.86(11)
C8 P2 Ag2 119.11(12)
C15 P3 C14 101.82(17)
C15 P3 C20 102.02(17)
C14 P3 C20 101.08(17)
C15 P3 Ag2 116.52(12)
C14 P3 Ag2 118.24(12)
C20 P3 Ag2 114.64(12)
C34 P4 C29 102.82(16)
C34 P4 C28 101.13(16)
C29 P4 C28 100.19(16)
C34 P4 Ag2 116.93(12)
C29 P4 Ag2 116.62(11)
C28 P4 Ag2 116.51(12)
C3A N2A Ag5 141.5(4)
C2 N1 C1 117.4(3)
C2 N1 Ag1 120.3(3)
C1 N1 Ag1 122.0(2)
C60 N2 C6 118.1(3)
C60 N2 Ag3 116.0(2)
C6 N2 Ag3 125.7(2)
C58 N3 C7 117.9(3)
C58 N3 Ag3 119.2(3)
C7 N3 Ag3 122.8(2)
C9 N4 C8 117.1(3)
C9 N4 Ag1 121.2(3)
C8 N4 Ag1 121.7(2)
C51 N5 C13 117.3(3)
C51 N5 Ag4 120.5(3)
C13 N5 Ag4 122.1(2)
C50 N6 C14 117.8(3)
C50 N6 Ag4 121.5(3)
C14 N6 Ag4 120.6(2)
C15 N7 C16 117.6(3)
C15 N7 Ag3 120.6(2)
C16 N7 Ag3 121.4(3)
C20 N8 C43 118.1(3)
C20 N8 Ag5 124.1(2)
C43 N8 Ag5 117.4(3)
C28 N10 C42 117.2(3)
C28 N10 Ag5 123.9(2)
C42 N10 Ag5 118.8(2)
C30 N11 C29 117.6(3)
C30 N11 Ag1 117.1(3)
C29 N11 Ag1 125.1(2)
C35 N12 C34 117.8(3)
C35 N12 Ag4 119.1(3)
C34 N12 Ag4 123.0(2)
C26 N9 C22 117.5(3)
C26 N9 Ag5 120.9(3)
C22 N9 Ag5 121.5(2)
C2A N1A Ag3 169.2(5)
N2A C3A C4A 178.5(5)
N1 C1 C5 122.7(3)
N1 C1 P1 113.0(3)
C5 C1 P1 124.3(3)
N1 C2 C3 123.2(4)
N1 C2 H4 118.4
C3 C2 H4 118.4
C4 C3 C2 119.0(4)
C4 C3 H3 120.5
C2 C3 H3 120.5
C3 C4 C5 118.7(4)
C3 C4 H2 120.7
C5 C4 H2 120.7
C1 C5 C4 118.9(4)
C1 C5 H1 120.5
C4 C5 H1 120.5
N2 C6 C63 122.7(3)
N2 C6 P1 112.8(3)
C63 C6 P1 124.5(3)
N3 C7 C55 123.0(3)
N3 C7 P2 113.6(3)
C55 C7 P2 123.3(3)
N4 C8 C12 122.9(3)
N4 C8 P2 113.6(3)
C12 C8 P2 123.5(3)
N4 C9 C10 123.4(4)
N4 C9 H5 118.3
C10 C9 H5 118.3
C11 C10 C9 119.0(4)
C11 C10 H8 120.5
C9 C10 H8 120.5
C10 C11 C12 119.0(4)
C10 C11 H7 120.5
C12 C11 H7 120.5
C8 C12 C11 118.5(4)
C8 C12 H6 120.8
C11 C12 H6 120.8
N5 C13 C54 122.7(3)
N5 C13 P2 113.0(3)
C54 C13 P2 124.3(3)
N6 C14 C47 122.5(4)
N6 C14 P3 113.1(3)
C47 C14 P3 124.4(3)
N7 C15 C19 122.9(3)
N7 C15 P3 113.2(3)
C19 C15 P3 123.8(3)
N7 C16 C17 122.5(4)
N7 C16 H9 118.8
C17 C16 H9 118.8
C16 C17 C18 119.5(4)
C16 C17 H12 120.3
C18 C17 H12 120.3
C19 C18 C17 118.4(4)
C19 C18 H10 120.8
C17 C18 H10 120.8
C18 C19 C15 119.2(4)
C18 C19 H11 120.4
C15 C19 H11 120.4
N8 C20 C46 123.1(3)
N8 C20 P3 113.2(3)
C46 C20 P3 123.7(3)
N9 C22 C23 123.0(3)
N9 C22 P1 112.8(2)
C23 C22 P1 124.2(3)
C24 C23 C22 118.1(4)
C24 C23 H16 121.0
C22 C23 H16 121.0
C25 C24 C23 119.6(4)
C25 C24 H15 120.2
C23 C24 H15 120.2
C26 C25 C24 119.0(4)
C26 C25 H13 120.5
C24 C25 H13 120.5
N9 C26 C25 122.8(4)
N9 C26 H14 118.6
C25 C26 H14 118.6
N10 C28 C39 122.9(3)
N10 C28 P4 113.9(3)
C39 C28 P4 123.1(3)
N11 C29 C33 122.7(3)
N11 C29 P4 113.6(2)
C33 C29 P4 123.5(3)
N11 C30 C31 123.4(4)
N11 C30 H20 118.3
C31 C30 H20 118.3
C32 C31 C30 118.8(4)
C32 C31 H21 120.6
C30 C31 H21 120.6
C31 C32 C33 118.9(4)
C31 C32 H23 120.5
C33 C32 H23 120.5
C29 C33 C32 118.6(4)
C29 C33 H22 120.7
C32 C33 H22 120.7
N12 C34 C38 122.2(3)
N12 C34 P4 113.7(3)
C38 C34 P4 124.1(3)
N12 C35 C36 122.7(4)
N12 C35 H24 118.6
C36 C35 H24 118.6
C37 C36 C35 119.0(4)
C37 C36 H25 120.5
C35 C36 H25 120.5
C38 C37 C36 118.7(4)
C38 C37 H26 120.6
C36 C37 H26 120.6
C37 C38 C34 119.5(4)
C37 C38 H27 120.2
C34 C38 H27 120.2
C40 C39 C28 119.0(4)
C40 C39 H31 120.5
C28 C39 H31 120.5
C41 C40 C39 118.6(4)
C41 C40 H30 120.7
C39 C40 H30 120.7
C40 C41 C42 119.5(4)
C40 C41 H29 120.2
C42 C41 H29 120.2
N10 C42 C41 122.8(4)
N10 C42 H28 118.6
C41 C42 H28 118.6
N8 C43 C44 122.3(4)
N8 C43 H32 118.9
C44 C43 H32 118.9
C43 C44 C45 119.4(4)
C43 C44 H35 120.3
C45 C44 H35 120.3
C44 C45 C46 118.7(4)
C44 C45 H33 120.7
C46 C45 H33 120.7
C20 C46 C45 118.4(4)
C20 C46 H34 120.8
C45 C46 H34 120.8
C14 C47 C48 118.4(4)
C14 C47 H39 120.8
C48 C47 H39 120.8
C49 C48 C47 119.1(4)
C49 C48 H38 120.5
C47 C48 H38 120.5
C48 C49 C50 119.0(4)
C48 C49 H37 120.5
C50 C49 H37 120.5
N6 C50 C49 123.1(4)
N6 C50 H36 118.4
C49 C50 H36 118.4
N5 C51 C52 122.8(4)
N5 C51 H40 118.6
C52 C51 H40 118.6
C53 C52 C51 119.8(4)
C53 C52 H41 120.1
C51 C52 H41 120.1
C52 C53 C54 118.8(4)
C52 C53 H42 120.6
C54 C53 H42 120.6
C13 C54 C53 118.6(4)
C13 C54 H43 120.7
C53 C54 H43 120.7
C7 C55 C56 118.6(4)
C7 C55 H47 120.7
C56 C55 H47 120.7
C57 C56 C55 118.6(4)
C57 C56 H46 120.7
C55 C56 H46 120.7
C56 C57 C58 119.6(4)
C56 C57 H45 120.2
C58 C57 H45 120.2
N3 C58 C57 122.3(4)
N3 C58 H44 118.8
C57 C58 H44 118.8
N1A C2A C1A 179.8(8)
N2 C60 C61 122.7(4)
N2 C60 H53 118.6
C61 C60 H53 118.6
C60 C61 C62 118.7(4)
C60 C61 H50 120.6
C62 C61 H50 120.6
C63 C62 C61 118.9(4)
C63 C62 H51 120.5
C61 C62 H51 120.5
C6 C63 C62 118.8(4)
C6 C63 H52 120.6
C62 C63 H52 120.6
C2A C1A H1AA 109.5
C2A C1A H1AB 109.5
H1AA C1A H1AB 109.5
C2A C1A H1AC 109.5
H1AA C1A H1AC 109.5
H1AB C1A H1AC 109.5
N22 Ag6 N23 130.29(11)
N22 Ag6 N18 119.56(11)
N23 Ag6 N18 110.15(11)
N22 Ag6 Ag7 92.14(8)
N23 Ag6 Ag7 87.52(8)
N18 Ag6 Ag7 89.93(8)
P7 Ag7 P5 109.46(3)
P7 Ag7 P6 109.47(3)
P5 Ag7 P6 108.60(3)
P7 Ag7 P8 107.96(3)
P5 Ag7 P8 111.26(3)
P6 Ag7 P8 110.08(3)
P7 Ag7 Ag8 176.08(2)
P5 Ag7 Ag8 72.15(2)
P6 Ag7 Ag8 72.94(2)
P8 Ag7 Ag8 68.15(2)
P7 Ag7 Ag6 72.66(2)
P5 Ag7 Ag6 69.74(2)
P6 Ag7 Ag6 177.75(2)
P8 Ag7 Ag6 69.55(2)
Ag8 Ag7 Ag6 104.966(13)
P7 Ag7 Ag10 73.40(2)
P5 Ag7 Ag10 177.14(2)
P6 Ag7 Ag10 70.00(2)
P8 Ag7 Ag10 67.38(2)
Ag8 Ag7 Ag10 104.990(12)
Ag6 Ag7 Ag10 111.593(12)
P7 Ag7 Ag9 70.59(2)
P5 Ag7 Ag9 68.47(2)
P6 Ag7 Ag9 71.66(2)
P8 Ag7 Ag9 178.13(2)
Ag8 Ag7 Ag9 113.291(13)
Ag6 Ag7 Ag9 108.743(12)
Ag10 Ag7 Ag9 112.978(13)
N13 Ag8 N21 127.31(11)
N13 Ag8 N24' 117.16(11)
N21 Ag8 N24' 115.39(11)
N13 Ag8 N3A 93.42(13)
N21 Ag8 N3A 85.53(13)
N24' Ag8 N3A 95.08(15)
N13 Ag8 Ag7 88.61(8)
N21 Ag8 Ag7 89.80(8)
N24' Ag8 Ag7 87.83(8)
N3A Ag8 Ag7 175.22(11)
N19 Ag9 N14 125.56(11)
N19 Ag9 N15 118.68(12)
N14 Ag9 N15 115.75(12)
N19 Ag9 N4A 91.76(13)
N14 Ag9 N4A 87.03(13)
N15 Ag9 N4A 90.06(14)
N19 Ag9 Ag7 91.15(8)
N14 Ag9 Ag7 90.46(8)
N15 Ag9 Ag7 89.42(8)
N4A Ag9 Ag7 176.92(11)
N20 Ag10 N16 132.17(10)
N20 Ag10 N17 113.65(11)
N16 Ag10 N17 114.13(11)
N20 Ag10 Ag7 90.38(7)
N16 Ag10 Ag7 93.74(8)
N17 Ag10 Ag7 87.17(8)
C68 P5 C69 102.63(17)
C68 P5 C123 103.01(17)
C69 P5 C123 101.68(17)
C68 P5 Ag7 115.08(12)
C69 P5 Ag7 117.83(12)
C123 P5 Ag7 114.55(12)
C71 P6 C70 102.35(17)
C71 P6 C77 100.31(16)
C70 P6 C77 101.23(17)
C71 P6 Ag7 113.21(12)
C70 P6 Ag7 117.24(12)
C77 P6 Ag7 119.76(12)
C79 P7 C78 104.13(17)
C79 P7 C84 100.01(16)
C78 P7 C84 101.59(16)
C79 P7 Ag7 116.32(12)
C78 P7 Ag7 113.54(12)
C84 P7 Ag7 118.97(12)
C97 P8 C103 100.76(16)
C97 P8 C98 101.67(16)
C103 P8 C98 103.68(16)
C97 P8 Ag7 115.61(11)
C103 P8 Ag7 118.13(12)
C98 P8 Ag7 114.68(12)
C68 N13 C64 117.9(3)
C68 N13 Ag8 123.8(2)
C64 N13 Ag8 118.1(3)
C119 N14 C69 117.8(3)
C119 N14 Ag9 120.5(3)
C69 N14 Ag9 121.6(2)
C115 N15 C70 118.2(3)
C115 N15 Ag9 116.3(3)
C70 N15 Ag9 125.2(2)
C77 N16 C108 117.1(3)
C77 N16 Ag10 122.1(2)
C108 N16 Ag10 120.8(3)
C92 N17 C78 118.3(3)
C92 N17 Ag10 116.1(2)
C78 N17 Ag10 125.5(2)
C80 N18 C79 117.8(4)
C80 N18 Ag6 117.4(3)
C79 N18 Ag6 124.7(2)
C84 N19 C85 117.5(3)
C84 N19 Ag9 123.4(2)
C85 N19 Ag9 119.0(3)
C93 N20 C97 118.0(3)
C93 N20 Ag10 121.5(2)
C97 N20 Ag10 120.4(2)
C99 N21 C98 118.2(3)
C99 N21 Ag8 121.5(3)
C98 N21 Ag8 120.2(2)
C104 N22 C103 117.8(3)
C104 N22 Ag6 119.8(3)
C103 N22 Ag6 122.3(2)
C124 N23 C123 118.2(3)
C124 N23 Ag6 119.9(3)
C123 N23 Ag6 121.4(2)
C75 N24' C71 117.9(4)
C75 N24' Ag8 116.4(3)
C71 N24' Ag8 125.7(2)
C9A N4A Ag9 153.2(4)
C6A N3A Ag8 156.2(5)
N13 C64 C65 122.9(4)
N13 C64 H105 118.6
C65 C64 H105 118.6
C64 C65 C66 119.3(4)
C64 C65 H104 120.3
C66 C65 H104 120.3
C65 C66 C67 118.2(4)
C65 C66 H103 120.9
C67 C66 H103 120.9
C66 C67 C68 119.2(4)
C66 C67 H102 120.4
C68 C67 H102 120.4
N13 C68 C67 122.5(3)
N13 C68 P5 114.2(3)
C67 C68 P5 123.3(3)
N14 C69 C122 122.5(4)
N14 C69 P5 113.0(3)
C122 C69 P5 124.4(3)
N15 C70 C112 122.3(4)
N15 C70 P6 113.7(3)
C112 C70 P6 123.9(3)
N24' C71 C72 122.7(4)
N24' C71 P6 113.3(3)
C72 C71 P6 124.0(3)
C71 C72 C73 118.3(5)
C71 C72 H57 120.8
C73 C72 H57 120.8
C74 C73 C72 119.2(4)
C74 C73 H56 120.4
C72 C73 H56 120.4
C73 C74 C75 119.2(4)
C73 C74 H54 120.4
C75 C74 H54 120.4
N24' C75 C74 122.7(5)
N24' C75 H55 118.6
C74 C75 H55 118.6
N16 C77 C111 122.6(3)
N16 C77 P6 114.0(3)
C111 C77 P6 123.3(3)
N17 C78 C89 122.5(3)
N17 C78 P7 114.4(2)
C89 C78 P7 123.1(3)
N18 C79 C83 122.8(4)
N18 C79 P7 113.5(3)
C83 C79 P7 123.6(3)
N18 C80 C81 122.4(4)
N18 C80 H58 118.8
C81 C80 H58 118.8
C82 C81 C80 119.7(4)
C82 C81 H59 120.2
C80 C81 H59 120.2
C81 C82 C83 118.7(4)
C81 C82 H60 120.6
C83 C82 H60 120.6
C79 C83 C82 118.5(4)
C79 C83 H61 120.8
C82 C83 H61 120.8
N19 C84 C88 122.6(3)
N19 C84 P7 114.2(3)
C88 C84 P7 123.2(3)
N19 C85 C86 123.1(4)
N19 C85 H65 118.5
C86 C85 H65 118.5
C87 C86 C85 118.9(4)
C87 C86 H64 120.5
C85 C86 H64 120.5
C86 C87 C88 119.1(4)
C86 C87 H63 120.4
C88 C87 H63 120.4
C84 C88 C87 118.8(4)
C84 C88 H62 120.6
C87 C88 H62 120.6
C78 C89 C90 118.6(4)
C78 C89 H69 120.7
C90 C89 H69 120.7
C91 C90 C89 119.2(4)
C91 C90 H68 120.4
C89 C90 H68 120.4
C90 C91 C92 119.1(4)
C90 C91 H67 120.5
C92 C91 H67 120.5
N17 C92 C91 122.3(4)
N17 C92 H66 118.8
C91 C92 H66 118.8
N20 C93 C94 122.8(4)
N20 C93 H81 118.6
C94 C93 H81 118.6
C95 C94 C93 118.7(4)
C95 C94 H70 120.6
C93 C94 H70 120.6
C94 C95 C96 119.1(4)
C94 C95 H71 120.5
C96 C95 H71 120.5
C95 C96 C97 119.1(4)
C95 C96 H80 120.4
C97 C96 H80 120.4
N20 C97 C96 122.4(3)
N20 C97 P8 112.8(3)
C96 C97 P8 124.8(3)
N21 C98 C102 122.6(3)
N21 C98 P8 112.9(3)
C102 C98 P8 124.5(3)
N21 C99 C100 122.3(4)
N21 C99 H72 118.9
C100 C99 H72 118.9
C101 C100 C99 119.1(4)
C101 C100 H75 120.5
C99 C100 H75 120.5
C100 C101 C102 119.4(4)
C100 C101 H74 120.3
C102 C101 H74 120.3
C98 C102 C101 118.4(4)
C98 C102 H73 120.8
C101 C102 H73 120.8
N22 C103 C107 123.0(3)
N22 C103 P8 113.2(3)
C107 C103 P8 123.7(3)
N22 C104 C105 122.8(4)
N22 C104 H79 118.6
C105 C104 H79 118.6
C106 C105 C104 119.0(4)
C106 C105 H78 120.5
C104 C105 H78 120.5
C105 C106 C107 118.8(4)
C105 C106 H77 120.6
C107 C106 H77 120.6
C103 C107 C106 118.6(4)
C103 C107 H76 120.7
C106 C107 H76 120.7
N16 C108 C109 123.4(4)
N16 C108 H82 118.3
C109 C108 H82 118.3
C110 C109 C108 118.8(4)
C110 C109 H85 120.6
C108 C109 H85 120.6
C109 C110 C111 119.1(4)
C109 C110 H84 120.4
C111 C110 H84 120.4
C77 C111 C110 118.9(4)
C77 C111 H83 120.6
C110 C111 H83 120.6
C70 C112 C113 118.9(4)
C70 C112 H89 120.6
C113 C112 H89 120.6
C114 C113 C112 118.8(4)
C114 C113 H88 120.6
C112 C113 H88 120.6
C113 C114 C115 119.6(4)
C113 C114 H86 120.2
C115 C114 H86 120.2
N15 C115 C114 122.1(4)
N15 C115 H87 118.9
C114 C115 H87 118.9
N4A C9A C8A 179.1(6)
C9A C8A H93 109.5
C9A C8A H92 109.5
H93 C8A H92 109.5
C9A C8A H91 109.5
H93 C8A H91 109.5
H92 C8A H91 109.5
N14 C119 C120 122.8(4)
N14 C119 H97 118.6
C120 C119 H97 118.6
C121 C120 C119 119.4(4)
C121 C120 H96 120.3
C119 C120 H96 120.3
C120 C121 C122 118.7(4)
C120 C121 H95 120.7
C122 C121 H95 120.7
C69 C122 C121 118.8(4)
C69 C122 H94 120.6
C121 C122 H94 120.6
N23 C123 C127 122.3(4)
N23 C123 P5 113.2(3)
C127 C123 P5 124.5(3)
N23 C124 C125 122.4(4)
N23 C124 H98 118.8
C125 C124 H98 118.8
C126 C125 C124 119.1(4)
C126 C125 H101 120.4
C124 C125 H101 120.4
C125 C126 C127 119.4(4)
C125 C126 H100 120.3
C127 C126 H100 120.3
C123 C127 C126 118.6(4)
C123 C127 H99 120.7
C126 C127 H99 120.7
N3A C6A C5A 177.9(8)
C6A C5A H109 109.5
C6A C5A H108 109.5
H109 C5A H108 109.5
C6A C5A H107 109.5
H109 C5A H107 109.5
H108 C5A H107 109.5
C3A C4A H19 109.5
C3A C4A H18 109.5
H19 C4A H18 109.5
C3A C4A H17 109.5
H19 C4A H17 109.5
H18 C4A H17 109.5
F2 B1 F1 113.8(7)
F2 B1 F4 110.8(7)
F1 B1 F4 112.4(6)
F2 B1 F3 104.5(6)
F1 B1 F3 105.8(7)
F4 B1 F3 108.9(7)
F9 B3 F8 110.4(6)
F9 B3 F7 108.6(5)
F8 B3 F7 110.9(5)
F9 B3 F6 109.1(5)
F8 B3 F6 106.6(5)
F7 B3 F6 111.2(6)
F12 B4 F13 110.4(5)
F12 B4 F11 109.5(6)
F13 B4 F11 108.9(5)
F12 B4 F10 110.8(5)
F13 B4 F10 111.1(5)
F11 B4 F10 106.1(4)
F15 B6 F18 108.9(6)
F15 B6 F16 108.4(4)
F18 B6 F16 106.5(6)
F15 B6 F17 113.7(6)
F18 B6 F17 107.4(5)
F16 B6 F17 111.6(5)
F21 B7 F19 109.6(4)
F21 B7 F22 109.5(4)
F19 B7 F22 108.7(4)
F21 B7 F20 110.2(4)
F19 B7 F20 108.6(4)
F22 B7 F20 110.2(4)
F26 B9 F27 109.5(6)
F26 B9 F28 109.3(6)
F27 B9 F28 110.9(5)
F26 B9 F25 113.5(6)
F27 B9 F25 104.9(5)
F28 B9 F25 108.8(5)
F32 B10 F31 114.6(6)
F32 B10 F30 107.8(5)
F31 B10 F30 107.8(6)
F32 B10 F29 108.0(6)
F31 B10 F29 108.9(5)
F30 B10 F29 109.6(6)
F33 B11 F34 115.8(6)
F33 B11 F36 114.7(5)
F34 B11 F36 113.0(5)
F33 B11 F35 100.1(6)
F34 B11 F35 104.8(5)
F36 B11 F35 106.5(6)
F40 B12 F39 111.5(5)
F40 B12 F38 108.3(5)
F39 B12 F38 108.7(4)
F40 B12 F37 108.8(4)
F39 B12 F37 110.1(4)
F38 B12 F37 109.4(4)
F2' B2 F1' 117.1(7)
F2' B2 F3' 112.6(6)
F1' B2 F3' 112.5(7)
F2' B2 F4' 103.4(8)
F1' B2 F4' 101.0(6)
F3' B2 F4' 108.8(8)
N24 C134 C135 179.1(6)
C134 C135 H113 109.5
C134 C135 H112 109.5
H113 C135 H112 109.5
C134 C135 H114 109.5
H113 C135 H114 109.5
H112 C135 H114 109.5
C2C C3C H118 109.5
C2C C3C H117 109.5
H118 C3C H117 109.5
C2C C3C H115 109.5
H118 C3C H115 109.5
H117 C3C H115 109.5
O1C C2C C3C 126.5(6)
O1C C2C C1C 118.3(6)
C3C C2C C1C 115.2(5)
O2C C6C C4C 132.8(6)
O2C C6C C5C 115.5(6)
C4C C6C C5C 111.6(6)
N5A C9AA C10A 177.1(8)
C6C C4C H4A 109.5
C6C C4C H4B 109.5
H4A C4C H4B 109.5
C6C C4C H4C 109.5
H4A C4C H4C 109.5
H4B C4C H4C 109.5
C6C C5C H5A 109.5
C6C C5C H5B 109.5
H5A C5C H5B 109.5
C6C C5C H5C 109.5
H5A C5C H5C 109.5
H5B C5C H5C 109.5
C2C C1C H1CA 109.5
C2C C1C H1CB 109.5
H1CA C1C H1CB 109.5
C2C C1C H1CC 109.5
H1CA C1C H1CC 109.5
H1CB C1C H1CC 109.5
O1A C13A C15A 102.7(12)
O1A C13A C14A 140.9(15)
C15A C13A C14A 108.6(8)
C13A C14A C15A 36.1(4)
C13A C14A H14A 109.5
C15A C14A H14A 80.5
C13A C14A H14B 109.5
C15A C14A H14B 100.8
H14A C14A H14B 109.5
C13A C14A H14C 109.5
C15A C14A H14C 141.8
H14A C14A H14C 109.5
H14B C14A H14C 109.5
C13A C15A C14A 35.3(4)
C13A C15A H15A 109.5
C14A C15A H15A 76.9
C13A C15A H15B 109.5
C14A C15A H15B 135.3
H15A C15A H15B 109.5
C13A C15A H15C 109.5
C14A C15A H15C 109.4
H15A C15A H15C 109.5
H15B C15A H15C 109.5

loop_
_geom_bond_atom_site_label_1
_geom_bond_atom_site_label_2
_geom_bond_distance
Ag1 N4 2.282(3)
Ag1 N1 2.296(3)
Ag1 N11 2.317(3)
Ag1 Ag2 3.1450(4)
Ag2 P1 2.5650(9)
Ag2 P3 2.5845(9)
Ag2 P2 2.5902(9)
Ag2 P4 2.5959(9)
Ag2 Ag4 3.0882(4)
Ag2 Ag3 3.1354(4)
Ag2 Ag5 3.1446(4)
Ag3 N2 2.310(3)
Ag3 N3 2.321(3)
Ag3 N7 2.327(3)
Ag3 N1A 2.433(4)
Ag4 N6 2.276(3)
Ag4 N5 2.281(3)
Ag4 N12 2.288(3)
Ag5 N9 2.305(3)
Ag5 N10 2.310(3)
Ag5 N8 2.311(3)
Ag5 N2A 2.542(4)
P1 C6 1.828(4)
P1 C22 1.829(4)
P1 C1 1.834(4)
P2 C7 1.831(3)
P2 C13 1.833(3)
P2 C8 1.834(4)
P3 C15 1.831(4)
P3 C14 1.831(4)
P3 C20 1.838(4)
P4 C34 1.837(4)
P4 C29 1.838(4)
P4 C28 1.839(3)
N2A C3A 1.127(6)
N1 C2 1.332(5)
N1 C1 1.347(5)
N2 C60 1.340(5)
N2 C6 1.343(5)
N3 C58 1.341(5)
N3 C7 1.344(4)
N4 C9 1.333(5)
N4 C8 1.353(5)
N5 C51 1.339(5)
N5 C13 1.350(5)
N6 C50 1.329(5)
N6 C14 1.349(5)
N7 C15 1.345(5)
N7 C16 1.346(5)
N8 C20 1.338(5)
N8 C43 1.342(5)
N10 C28 1.344(4)
N10 C42 1.348(5)
N11 C30 1.333(5)
N11 C29 1.351(5)
N12 C35 1.344(5)
N12 C34 1.344(5)
N9 C26 1.347(5)
N9 C22 1.353(5)
N1A C2A 1.103(6)
C3A C4A 1.445(7)
C1 C5 1.378(5)
C2 C3 1.378(6)
C2 H4 0.9500
C3 C4 1.377(7)
C3 H3 0.9500
C4 C5 1.381(6)
C4 H2 0.9500
C5 H1 0.9500
C6 C63 1.382(5)
C7 C55 1.382(5)
C8 C12 1.383(5)
C9 C10 1.385(6)
C9 H5 0.9500
C10 C11 1.365(6)
C10 H8 0.9500
C11 C12 1.391(6)
C11 H7 0.9500
C12 H6 0.9500
C13 C54 1.386(5)
C14 C47 1.383(5)
C15 C19 1.383(5)
C16 C17 1.378(6)
C16 H9 0.9500
C17 C18 1.390(7)
C17 H12 0.9500
C18 C19 1.374(6)
C18 H10 0.9500
C19 H11 0.9500
C20 C46 1.379(5)
C22 C23 1.387(5)
C23 C24 1.385(6)
C23 H16 0.9500
C24 C25 1.379(7)
C24 H15 0.9500
C25 C26 1.377(6)
C25 H13 0.9500
C26 H14 0.9500
C28 C39 1.389(5)
C29 C33 1.383(5)
C30 C31 1.381(6)
C30 H20 0.9500
C31 C32 1.375(6)
C31 H21 0.9500
C32 C33 1.392(6)
C32 H23 0.9500
C33 H22 0.9500
C34 C38 1.389(5)
C35 C36 1.387(6)
C35 H24 0.9500
C36 C37 1.380(7)
C36 H25 0.9500
C37 C38 1.373(6)
C37 H26 0.9500
C38 H27 0.9500
C39 C40 1.385(5)
C39 H31 0.9500
C40 C41 1.370(6)
C40 H30 0.9500
C41 C42 1.385(6)
C41 H29 0.9500
C42 H28 0.9500
C43 C44 1.377(6)
C43 H32 0.9500
C44 C45 1.380(6)
C44 H35 0.9500
C45 C46 1.389(6)
C45 H33 0.9500
C46 H34 0.9500
C47 C48 1.385(6)
C47 H39 0.9500
C48 C49 1.373(7)
C48 H38 0.9500
C49 C50 1.377(7)
C49 H37 0.9500
C50 H36 0.9500
C51 C52 1.377(6)
C51 H40 0.9500
C52 C53 1.361(6)
C52 H41 0.9500
C53 C54 1.387(5)
C53 H42 0.9500
C54 H43 0.9500
C55 C56 1.389(5)
C55 H47 0.9500
C56 C57 1.375(6)
C56 H46 0.9500
C57 C58 1.383(6)
C57 H45 0.9500
C58 H44 0.9500
C2A C1A 1.445(7)
C60 C61 1.381(6)
C60 H53 0.9500
C61 C62 1.387(6)
C61 H50 0.9500
C62 C63 1.383(5)
C62 H51 0.9500
C63 H52 0.9500
C1A H1AA 0.9800
C1A H1AB 0.9800
C1A H1AC 0.9800
Ag6 N22 2.285(3)
Ag6 N23 2.299(3)
Ag6 N18 2.313(3)
Ag6 Ag7 3.1288(5)
Ag7 P7 2.5793(9)
Ag7 P5 2.5840(9)
Ag7 P6 2.6036(9)
Ag7 P8 2.6057(9)
Ag7 Ag8 3.1107(4)
Ag7 Ag10 3.1440(4)
Ag7 Ag9 3.1725(4)
Ag8 N13 2.287(3)
Ag8 N21 2.293(3)
Ag8 N24' 2.303(3)
Ag8 N3A 2.554(4)
Ag9 N19 2.280(3)
Ag9 N14 2.289(3)
Ag9 N15 2.297(3)
Ag9 N4A 2.539(4)
Ag10 N20 2.277(3)
Ag10 N16 2.291(3)
Ag10 N17 2.304(3)
P5 C68 1.830(4)
P5 C69 1.830(4)
P5 C123 1.835(4)
P6 C71 1.834(4)
P6 C70 1.839(4)
P6 C77 1.844(4)
P7 C79 1.834(4)
P7 C78 1.837(4)
P7 C84 1.838(4)
P8 C97 1.828(4)
P8 C103 1.831(4)
P8 C98 1.835(3)
N13 C68 1.344(5)
N13 C64 1.343(5)
N14 C119 1.335(5)
N14 C69 1.346(5)
N15 C115 1.338(5)
N15 C70 1.341(5)
N16 C77 1.350(5)
N16 C108 1.351(5)
N17 C92 1.338(5)
N17 C78 1.348(5)
N18 C80 1.339(5)
N18 C79 1.354(5)
N19 C84 1.341(5)
N19 C85 1.345(5)
N20 C93 1.337(5)
N20 C97 1.345(4)
N21 C99 1.340(5)
N21 C98 1.347(5)
N22 C104 1.336(5)
N22 C103 1.345(5)
N23 C124 1.344(5)
N23 C123 1.347(5)
N24' C75 1.341(5)
N24' C71 1.348(5)
N4A C9A 1.124(6)
N3A C6A 1.150(7)
C64 C65 1.377(6)
C64 H105 0.9500
C65 C66 1.385(6)
C65 H104 0.9500
C66 C67 1.386(6)
C66 H103 0.9500
C67 C68 1.387(5)
C67 H102 0.9500
C69 C122 1.379(5)
C70 C112 1.384(5)
C71 C72 1.389(5)
C72 C73 1.388(7)
C72 H57 0.9500
C73 C74 1.376(8)
C73 H56 0.9500
C74 C75 1.379(7)
C74 H54 0.9500
C75 H55 0.9500
C77 C111 1.380(5)
C78 C89 1.373(5)
C79 C83 1.384(5)
C80 C81 1.380(6)
C80 H58 0.9500
C81 C82 1.378(7)
C81 H59 0.9500
C82 C83 1.388(6)
C82 H60 0.9500
C83 H61 0.9500
C84 C88 1.386(5)
C85 C86 1.383(6)
C85 H65 0.9500
C86 C87 1.364(6)
C86 H64 0.9500
C87 C88 1.390(5)
C87 H63 0.9500
C88 H62 0.9500
C89 C90 1.392(6)
C89 H69 0.9500
C90 C91 1.370(6)
C90 H68 0.9500
C91 C92 1.383(6)
C91 H67 0.9500
C92 H66 0.9500
C93 C94 1.386(6)
C93 H81 0.9500
C94 C95 1.377(6)
C94 H70 0.9500
C95 C96 1.377(6)
C95 H71 0.9500
C96 C97 1.383(5)
C96 H80 0.9500
C98 C102 1.382(5)
C99 C100 1.388(6)
C99 H72 0.9500
C100 C101 1.370(6)
C100 H75 0.9500
C101 C102 1.389(6)
C101 H74 0.9500
C102 H73 0.9500
C103 C107 1.379(5)
C104 C105 1.388(6)
C104 H79 0.9500
C105 C106 1.374(6)
C105 H78 0.9500
C106 C107 1.394(5)
C106 H77 0.9500
C107 H76 0.9500
C108 C109 1.375(6)
C108 H82 0.9500
C109 C110 1.370(6)
C109 H85 0.9500
C110 C111 1.390(5)
C110 H84 0.9500
C111 H83 0.9500
C112 C113 1.390(6)
C112 H89 0.9500
C113 C114 1.356(7)
C113 H88 0.9500
C114 C115 1.391(6)
C114 H86 0.9500
C115 H87 0.9500
C9A C8A 1.457(7)
C8A H93 0.9800
C8A H92 0.9800
C8A H91 0.9800
C119 C120 1.378(6)
C119 H97 0.9500
C120 C121 1.369(6)
C120 H96 0.9500
C121 C122 1.389(6)
C121 H95 0.9500
C122 H94 0.9500
C123 C127 1.380(5)
C124 C125 1.380(6)
C124 H98 0.9500
C125 C126 1.367(7)
C125 H101 0.9500
C126 C127 1.388(6)
C126 H100 0.9500
C127 H99 0.9500
C6A C5A 1.450(8)
C5A H109 0.9800
C5A H108 0.9800
C5A H107 0.9800
C4A H19 0.9800
C4A H18 0.9800
C4A H17 0.9800
F1 B1 1.353(8)
F2 B1 1.333(10)
F3 B1 1.362(9)
F4 B1 1.361(8)
F6 B3 1.386(7)
F7 B3 1.373(7)
F8 B3 1.361(7)
F9 B3 1.343(7)
F10 B4 1.368(6)
F11 B4 1.367(7)
F12 B4 1.317(7)
F13 B4 1.350(7)
F3' B2 1.337(8)
F15 B6 1.331(7)
F16 B6 1.370(7)
F17 B6 1.373(7)
F18 B6 1.347(8)
F19 B7 1.382(6)
F20 B7 1.389(6)
F21 B7 1.382(7)
F22 B7 1.382(6)
F25 B9 1.404(8)
F26 B9 1.297(8)
F27 B9 1.341(7)
F28 B9 1.365(7)
F29 B10 1.374(8)
F30 B10 1.365(7)
F31 B10 1.362(8)
F32 B10 1.353(8)
F33 B11 1.323(7)
F34 B11 1.358(7)
F35 B11 1.399(8)
F36 B11 1.356(6)
F37 B12 1.388(6)
F38 B12 1.380(6)
F39 B12 1.372(6)
F40 B12 1.356(6)
F2' B2 1.285(8)
F1' B2 1.333(8)
F4' B2 1.403(11)
O1C C2C 1.193(6)
O2C C6C 1.183(6)
N24 C134 1.142(7)
N5A C9AA 1.124(8)
C134 C135 1.449(8)
C135 H113 0.9800
C135 H112 0.9800
C135 H114 0.9800
C3C C2C 1.487(8)
C3C H118 0.9800
C3C H117 0.9800
C3C H115 0.9800
C2C C1C 1.550(9)
C6C C4C 1.439(7)
C6C C5C 1.574(9)
C9AA C10A 1.424(10)
C4C H4A 0.9800
C4C H4B 0.9800
C4C H4C 0.9800
C5C H5A 0.9800
C5C H5B 0.9800
C5C H5C 0.9800
C1C H1CA 0.9800
C1C H1CB 0.9800
C1C H1CC 0.9800
C13A O1A 1.233(9)
C13A C15A 1.525(9)
C13A C14A 1.495(9)
C14A C15A 2.453(9)
C14A H14A 0.9800
C14A H14B 0.9800
C14A H14C 0.9800
C15A H15A 0.9800
C15A H15B 0.9800
C15A H15C 0.9800

loop_
_geom_torsion_atom_site_label_1
_geom_torsion_atom_site_label_2
_geom_torsion_atom_site_label_3
_geom_torsion_atom_site_label_4
_geom_torsion
C2 N1 C1 C5 -2.1(5)
Ag1 N1 C1 C5 -176.7(3)
C2 N1 C1 P1 176.1(3)
Ag1 N1 C1 P1 1.5(4)
C6 P1 C1 N1 -78.9(3)
C22 P1 C1 N1 175.3(3)
Ag2 P1 C1 N1 44.8(3)
C6 P1 C1 C5 99.3(3)
C22 P1 C1 C5 -6.5(4)
Ag2 P1 C1 C5 -137.0(3)
C1 N1 C2 C3 0.7(6)
Ag1 N1 C2 C3 175.4(3)
N1 C2 C3 C4 0.6(7)
C2 C3 C4 C5 -0.5(7)
N1 C1 C5 C4 2.2(6)
P1 C1 C5 C4 -175.9(3)
C3 C4 C5 C1 -0.8(7)
C60 N2 C6 C63 0.3(5)
Ag3 N2 C6 C63 -174.8(3)
C60 N2 C6 P1 -179.0(3)
Ag3 N2 C6 P1 5.9(4)
C22 P1 C6 N2 -87.5(3)
C1 P1 C6 N2 167.7(3)
Ag2 P1 C6 N2 41.5(3)
C22 P1 C6 C63 93.2(3)
C1 P1 C6 C63 -11.5(4)
Ag2 P1 C6 C63 -137.8(3)
C58 N3 C7 C55 -1.4(5)
Ag3 N3 C7 C55 -177.3(3)
C58 N3 C7 P2 174.9(3)
Ag3 N3 C7 P2 -1.0(4)
C13 P2 C7 N3 170.1(3)
C8 P2 C7 N3 -85.6(3)
Ag2 P2 C7 N3 44.8(3)
C13 P2 C7 C55 -13.6(3)
C8 P2 C7 C55 90.7(3)
Ag2 P2 C7 C55 -139.0(3)
C9 N4 C8 C12 -0.4(5)
Ag1 N4 C8 C12 -178.5(3)
C9 N4 C8 P2 176.5(3)
Ag1 N4 C8 P2 -1.7(3)
C7 P2 C8 N4 172.1(3)
C13 P2 C8 N4 -83.6(3)
Ag2 P2 C8 N4 43.6(3)
C7 P2 C8 C12 -11.1(3)
C13 P2 C8 C12 93.2(3)
Ag2 P2 C8 C12 -139.6(3)
C8 N4 C9 C10 0.2(6)
Ag1 N4 C9 C10 178.4(3)
N4 C9 C10 C11 0.6(6)
C9 C10 C11 C12 -1.1(6)
N4 C8 C12 C11 -0.2(6)
P2 C8 C12 C11 -176.7(3)
C10 C11 C12 C8 0.9(6)
C51 N5 C13 C54 -0.1(5)
Ag4 N5 C13 C54 -176.6(3)
C51 N5 C13 P2 177.8(3)
Ag4 N5 C13 P2 1.4(3)
C7 P2 C13 N5 -81.8(3)
C8 P2 C13 N5 174.5(3)
Ag2 P2 C13 N5 44.5(3)
C7 P2 C13 C54 96.1(3)
C8 P2 C13 C54 -7.6(3)
Ag2 P2 C13 C54 -137.6(3)
C50 N6 C14 C47 -1.9(6)
Ag4 N6 C14 C47 179.4(3)
C50 N6 C14 P3 175.3(3)
Ag4 N6 C14 P3 -3.3(4)
C15 P3 C14 N6 175.0(3)
C20 P3 C14 N6 -80.1(3)
Ag2 P3 C14 N6 45.9(3)
C15 P3 C14 C47 -7.8(4)
C20 P3 C14 C47 97.2(4)
Ag2 P3 C14 C47 -136.9(3)
C16 N7 C15 C19 1.2(6)
Ag3 N7 C15 C19 -171.3(3)
C16 N7 C15 P3 178.2(3)
Ag3 N7 C15 P3 5.6(4)
C14 P3 C15 N7 -86.9(3)
C20 P3 C15 N7 168.9(3)
Ag2 P3 C15 N7 43.2(3)
C14 P3 C15 C19 90.0(4)
C20 P3 C15 C19 -14.2(4)
Ag2 P3 C15 C19 -139.8(3)
C15 N7 C16 C17 -0.5(6)
Ag3 N7 C16 C17 172.0(3)
N7 C16 C17 C18 -0.4(7)
C16 C17 C18 C19 0.6(7)
C17 C18 C19 C15 0.2(7)
N7 C15 C19 C18 -1.1(7)
P3 C15 C19 C18 -177.7(4)
C43 N8 C20 C46 1.1(6)
Ag5 N8 C20 C46 -171.7(3)
C43 N8 C20 P3 178.9(3)
Ag5 N8 C20 P3 6.1(4)
C15 P3 C20 N8 -85.7(3)
C14 P3 C20 N8 169.5(3)
Ag2 P3 C20 N8 41.2(3)
C15 P3 C20 C46 92.1(4)
C14 P3 C20 C46 -12.7(4)
Ag2 P3 C20 C46 -141.0(3)
C26 N9 C22 C23 0.1(6)
Ag5 N9 C22 C23 -176.5(3)
C26 N9 C22 P1 177.9(3)
Ag5 N9 C22 P1 1.3(4)
C6 P1 C22 N9 170.1(3)
C1 P1 C22 N9 -85.2(3)
Ag2 P1 C22 N9 44.4(3)
C6 P1 C22 C23 -12.1(4)
C1 P1 C22 C23 92.6(3)
Ag2 P1 C22 C23 -137.8(3)
N9 C22 C23 C24 -0.9(6)
P1 C22 C23 C24 -178.5(3)
C22 C23 C24 C25 1.3(7)
C23 C24 C25 C26 -1.0(8)
C22 N9 C26 C25 0.3(6)
Ag5 N9 C26 C25 176.9(4)
C24 C25 C26 N9 0.1(8)
C42 N10 C28 C39 -0.3(5)
Ag5 N10 C28 C39 -176.3(3)
C42 N10 C28 P4 175.7(3)
Ag5 N10 C28 P4 -0.3(4)
C34 P4 C28 N10 -85.6(3)
C29 P4 C28 N10 169.0(3)
Ag2 P4 C28 N10 42.3(3)
C34 P4 C28 C39 90.4(3)
C29 P4 C28 C39 -15.0(4)
Ag2 P4 C28 C39 -141.8(3)
C30 N11 C29 C33 -0.2(5)
Ag1 N11 C29 C33 -174.4(3)
C30 N11 C29 P4 174.6(3)
Ag1 N11 C29 P4 0.4(4)
C34 P4 C29 N11 169.9(3)
C28 P4 C29 N11 -86.1(3)
Ag2 P4 C29 N11 40.6(3)
C34 P4 C29 C33 -15.4(4)
C28 P4 C29 C33 88.6(3)
Ag2 P4 C29 C33 -144.7(3)
C29 N11 C30 C31 -0.5(6)
Ag1 N11 C30 C31 174.1(3)
N11 C30 C31 C32 0.5(7)
C30 C31 C32 C33 0.2(7)
N11 C29 C33 C32 0.8(6)
P4 C29 C33 C32 -173.4(3)
C31 C32 C33 C29 -0.8(6)
C35 N12 C34 C38 -1.2(6)
Ag4 N12 C34 C38 175.1(3)
C35 N12 C34 P4 179.3(3)
Ag4 N12 C34 P4 -4.4(4)
C29 P4 C34 N12 -85.4(3)
C28 P4 C34 N12 171.3(3)
Ag2 P4 C34 N12 43.7(3)
C29 P4 C34 C38 95.0(3)
C28 P4 C34 C38 -8.3(4)
Ag2 P4 C34 C38 -135.9(3)
C34 N12 C35 C36 0.6(6)
Ag4 N12 C35 C36 -175.8(4)
N12 C35 C36 C37 0.6(8)
C35 C36 C37 C38 -1.3(7)
C36 C37 C38 C34 0.8(7)
N12 C34 C38 C37 0.5(6)
P4 C34 C38 C37 180.0(3)
N10 C28 C39 C40 0.4(6)
P4 C28 C39 C40 -175.2(3)
C28 C39 C40 C41 0.1(7)
C39 C40 C41 C42 -0.7(7)
C28 N10 C42 C41 -0.3(6)
Ag5 N10 C42 C41 175.8(3)
C40 C41 C42 N10 0.8(7)
C20 N8 C43 C44 0.4(6)
Ag5 N8 C43 C44 173.7(3)
N8 C43 C44 C45 -1.9(7)
C43 C44 C45 C46 1.8(7)
N8 C20 C46 C45 -1.0(6)
P3 C20 C46 C45 -178.6(3)
C44 C45 C46 C20 -0.4(7)
N6 C14 C47 C48 2.0(6)
P3 C14 C47 C48 -175.0(3)
C14 C47 C48 C49 -0.7(7)
C47 C48 C49 C50 -0.5(8)
C14 N6 C50 C49 0.6(6)
Ag4 N6 C50 C49 179.3(4)
C48 C49 C50 N6 0.6(7)
C13 N5 C51 C52 0.6(6)
Ag4 N5 C51 C52 177.1(3)
N5 C51 C52 C53 -1.0(7)
C51 C52 C53 C54 0.8(6)
N5 C13 C54 C53 0.0(6)
P2 C13 C54 C53 -177.7(3)
C52 C53 C54 C13 -0.3(6)
N3 C7 C55 C56 0.5(6)
P2 C7 C55 C56 -175.3(3)
C7 C55 C56 C57 -0.3(6)
C55 C56 C57 C58 0.8(7)
C7 N3 C58 C57 2.0(6)
Ag3 N3 C58 C57 178.0(3)
C56 C57 C58 N3 -1.7(7)
C6 N2 C60 C61 1.5(5)
Ag3 N2 C60 C61 177.0(3)
N2 C60 C61 C62 -2.6(6)
C60 C61 C62 C63 1.9(6)
N2 C6 C63 C62 -0.8(6)
P1 C6 C63 C62 178.4(3)
C61 C62 C63 C6 -0.3(6)
C68 N13 C64 C65 0.1(6)
Ag8 N13 C64 C65 -174.5(3)
N13 C64 C65 C66 1.1(7)
C64 C65 C66 C67 -1.4(7)
C65 C66 C67 C68 0.4(6)
C64 N13 C68 C67 -1.1(6)
Ag8 N13 C68 C67 173.2(3)
C64 N13 C68 P5 179.5(3)
Ag8 N13 C68 P5 -6.3(4)
C66 C67 C68 N13 0.8(6)
C66 C67 C68 P5 -179.8(3)
C69 P5 C68 N13 91.0(3)
C123 P5 C68 N13 -163.7(3)
Ag7 P5 C68 N13 -38.3(3)
C69 P5 C68 C67 -88.5(3)
C123 P5 C68 C67 16.9(4)
Ag7 P5 C68 C67 142.3(3)
C119 N14 C69 C122 0.8(5)
Ag9 N14 C69 C122 177.9(3)
C119 N14 C69 P5 -179.7(3)
Ag9 N14 C69 P5 -2.6(4)
C68 P5 C69 N14 -172.1(3)
C123 P5 C69 N14 81.5(3)
Ag7 P5 C69 N14 -44.6(3)
C68 P5 C69 C122 7.4(4)
C123 P5 C69 C122 -98.9(3)
Ag7 P5 C69 C122 135.0(3)
C115 N15 C70 C112 1.3(6)
Ag9 N15 C70 C112 175.4(3)
C115 N15 C70 P6 -177.1(3)
Ag9 N15 C70 P6 -3.0(4)
C71 P6 C70 N15 85.5(3)
C77 P6 C70 N15 -171.2(3)
Ag7 P6 C70 N15 -39.0(3)
C71 P6 C70 C112 -92.9(4)
C77 P6 C70 C112 10.4(4)
Ag7 P6 C70 C112 142.6(3)
C75 N24' C71 C72 0.2(6)
Ag8 N24' C71 C72 177.8(3)
C75 N24' C71 P6 -177.7(3)
Ag8 N24' C71 P6 -0.1(4)
C70 P6 C71 N24' -170.1(3)
C77 P6 C71 N24' 85.8(3)
Ag7 P6 C71 N24' -43.0(3)
C70 P6 C71 C72 12.0(4)
C77 P6 C71 C72 -92.1(3)
Ag7 P6 C71 C72 139.1(3)
N24' C71 C72 C73 0.4(6)
P6 C71 C72 C73 178.1(3)
C71 C72 C73 C74 -0.5(6)
C72 C73 C74 C75 -0.1(7)
C71 N24' C75 C74 -0.9(6)
Ag8 N24' C75 C74 -178.7(3)
C73 C74 C75 N24' 0.8(7)
C108 N16 C77 C111 1.0(6)
Ag10 N16 C77 C111 -179.2(3)
C108 N16 C77 P6 -176.4(3)
Ag10 N16 C77 P6 3.4(4)
C71 P6 C77 N16 -166.6(3)
C70 P6 C77 N16 88.5(3)
Ag7 P6 C77 N16 -42.1(3)
C71 P6 C77 C111 16.0(4)
C70 P6 C77 C111 -88.9(4)
Ag7 P6 C77 C111 140.4(3)
C92 N17 C78 C89 0.0(6)
Ag10 N17 C78 C89 -179.1(3)
C92 N17 C78 P7 177.6(3)
Ag10 N17 C78 P7 -1.6(4)
C79 P7 C78 N17 85.8(3)
C84 P7 C78 N17 -170.6(3)
Ag7 P7 C78 N17 -41.6(3)
C79 P7 C78 C89 -96.6(4)
C84 P7 C78 C89 7.0(4)
Ag7 P7 C78 C89 135.9(3)
C80 N18 C79 C83 0.5(5)
Ag6 N18 C79 C83 -179.3(3)
C80 N18 C79 P7 -175.6(3)
Ag6 N18 C79 P7 4.6(4)
C78 P7 C79 N18 -169.8(3)
C84 P7 C79 N18 85.5(3)
Ag7 P7 C79 N18 -44.0(3)
C78 P7 C79 C83 14.2(4)
C84 P7 C79 C83 -90.5(3)
Ag7 P7 C79 C83 140.0(3)
C79 N18 C80 C81 -1.0(6)
Ag6 N18 C80 C81 178.8(3)
N18 C80 C81 C82 1.0(7)
C80 C81 C82 C83 -0.4(7)
N18 C79 C83 C82 0.0(6)
P7 C79 C83 C82 175.7(3)
C81 C82 C83 C79 0.0(6)
C85 N19 C84 C88 0.5(5)
Ag9 N19 C84 C88 177.2(3)
C85 N19 C84 P7 -178.8(3)
Ag9 N19 C84 P7 -2.1(4)
C79 P7 C84 N19 -167.1(3)
C78 P7 C84 N19 86.1(3)
Ag7 P7 C84 N19 -39.4(3)
C79 P7 C84 C88 13.6(4)
C78 P7 C84 C88 -93.2(3)
Ag7 P7 C84 C88 141.3(3)
C84 N19 C85 C86 -0.5(6)
Ag9 N19 C85 C86 -177.4(3)
N19 C85 C86 C87 0.3(6)
C85 C86 C87 C88 -0.1(6)
N19 C84 C88 C87 -0.2(6)
P7 C84 C88 C87 179.0(3)
C86 C87 C88 C84 0.0(6)
N17 C78 C89 C90 0.2(6)
P7 C78 C89 C90 -177.1(3)
C78 C89 C90 C91 0.0(7)
C89 C90 C91 C92 -0.4(7)
C78 N17 C92 C91 -0.4(6)
Ag10 N17 C92 C91 178.8(3)
C90 C91 C92 N17 0.7(7)
C97 N20 C93 C94 -0.2(5)
Ag10 N20 C93 C94 -178.1(3)
N20 C93 C94 C95 1.2(6)
C93 C94 C95 C96 -1.2(6)
C94 C95 C96 C97 0.3(6)
C93 N20 C97 C96 -0.7(5)
Ag10 N20 C97 C96 177.1(3)
C93 N20 C97 P8 179.5(3)
Ag10 N20 C97 P8 -2.7(3)
C95 C96 C97 N20 0.7(6)
C95 C96 C97 P8 -179.6(3)
C103 P8 C97 N20 -175.6(3)
C98 P8 C97 N20 77.9(3)
Ag7 P8 C97 N20 -47.0(3)
C103 P8 C97 C96 4.7(4)
C98 P8 C97 C96 -101.9(3)
Ag7 P8 C97 C96 133.2(3)
C99 N21 C98 C102 -0.1(5)
Ag8 N21 C98 C102 176.6(3)
C99 N21 C98 P8 178.6(3)
Ag8 N21 C98 P8 -4.8(3)
C97 P8 C98 N21 -170.7(3)
C103 P8 C98 N21 85.1(3)
Ag7 P8 C98 N21 -45.2(3)
C97 P8 C98 C102 7.9(4)
C103 P8 C98 C102 -96.3(3)
Ag7 P8 C98 C102 133.4(3)
C98 N21 C99 C100 -1.6(6)
Ag8 N21 C99 C100 -178.2(3)
N21 C99 C100 C101 2.0(6)
C99 C100 C101 C102 -0.7(6)
N21 C98 C102 C101 1.3(6)
P8 C98 C102 C101 -177.2(3)
C100 C101 C102 C98 -0.8(6)
C104 N22 C103 C107 0.7(6)
Ag6 N22 C103 C107 177.0(3)
C104 N22 C103 P8 -176.0(3)
Ag6 N22 C103 P8 0.3(4)
C97 P8 C103 N22 83.9(3)
C98 P8 C103 N22 -171.2(3)
Ag7 P8 C103 N22 -43.1(3)
C97 P8 C103 C107 -92.8(3)
C98 P8 C103 C107 12.1(4)
Ag7 P8 C103 C107 140.3(3)
C103 N22 C104 C105 0.0(6)
Ag6 N22 C104 C105 -176.4(3)
N22 C104 C105 C106 -0.8(7)
C104 C105 C106 C107 0.9(7)
N22 C103 C107 C106 -0.6(6)
P8 C103 C107 C106 175.7(3)
C105 C106 C107 C103 -0.2(6)
C77 N16 C108 C109 -0.9(6)
Ag10 N16 C108 C109 179.3(3)
N16 C108 C109 C110 -0.1(7)
C108 C109 C110 C111 1.0(7)
N16 C77 C111 C110 -0.2(6)
P6 C77 C111 C110 177.0(3)
C109 C110 C111 C77 -0.9(7)
N15 C70 C112 C113 -1.5(7)
P6 C70 C112 C113 176.8(4)
C70 C112 C113 C114 0.7(7)
C112 C113 C114 C115 0.3(8)
C70 N15 C115 C114 -0.3(7)
Ag9 N15 C115 C114 -174.9(4)
C113 C114 C115 N15 -0.5(8)
C69 N14 C119 C120 -1.1(6)
Ag9 N14 C119 C120 -178.3(3)
N14 C119 C120 C121 1.1(6)
C119 C120 C121 C122 -0.6(6)
N14 C69 C122 C121 -0.3(6)
P5 C69 C122 C121 -179.8(3)
C120 C121 C122 C69 0.2(6)
C124 N23 C123 C127 -0.7(6)
Ag6 N23 C123 C127 170.6(3)
C124 N23 C123 P5 178.4(3)
Ag6 N23 C123 P5 -10.3(4)
C68 P5 C123 N23 85.4(3)
C69 P5 C123 N23 -168.5(3)
Ag7 P5 C123 N23 -40.3(3)
C68 P5 C123 C127 -95.6(4)
C69 P5 C123 C127 10.5(4)
Ag7 P5 C123 C127 138.7(3)
C123 N23 C124 C125 0.8(6)
Ag6 N23 C124 C125 -170.6(3)
N23 C124 C125 C126 0.0(7)
C124 C125 C126 C127 -1.0(7)
N23 C123 C127 C126 -0.3(6)
P5 C123 C127 C126 -179.3(4)
C125 C126 C127 C123 1.2(7)
O1A C13A C14A C15A -142(3)
O1A C13A C15A C14A 156.3(19)
